data_7108243
loop_
_publ_author_name
'Anastasiya A. Yurkova'
'Ekaterina A. Khakina'
'Sergey I. Troyanov'
'Alexander Chernyak'
'Lyubov Shmygleva'
'Alexander S. Peregudov'
'Vyacheslav M. Martynenko'
'Yury A. Dobrovolskiy'
'Pavel A. Troshin'

_publ_section_title
;
 Arbuzov chemistry with chlorofullerene C60Cl6: a powerful method for
 selective synthesis of highly functionalized [60]fullerene derivatives
;
_journal_name_full Chem.Commun.
_journal_page_first 8916
_journal_paper_doi 10.1039/c2cc34338j
_journal_volume 48
_journal_year 2012
_chemical_formula_sum 'C80 H51.38 O15.19 P5'
_chemical_formula_weight 1410.48
_chemical_name_systematic
;
?
;
_space_group_IT_number 14
_symmetry_cell_setting monoclinic
_symmetry_space_group_name_Hall '-P 2yn'
_symmetry_space_group_name_H-M 'P 1 21/n 1'
_atom_sites_solution_hydrogens geom
_atom_sites_solution_primary direct
_atom_sites_solution_secondary difmap
_audit_creation_method SHELXL-97
_cell_angle_alpha 90.00
_cell_angle_beta 93.754(3)
_cell_angle_gamma 90.00
_cell_formula_units_Z 8
_cell_length_a 20.6280(10)
_cell_length_b 16.0821(7)
_cell_length_c 35.4670(10)
_cell_measurement_reflns_used 40000
_cell_measurement_temperature 100(2)
_cell_measurement_theta_max 32
_cell_measurement_theta_min 5
_cell_volume 11740.6(8)
_computing_cell_refinement XDS
_computing_data_collection XDS
_computing_data_reduction XDS
_computing_structure_refinement 'SHELXL-97 (Sheldrick, 1997)'
_computing_structure_solution 'SHELXS-97 (Sheldrick, 1990)'
_diffrn_ambient_temperature 100(2)
_diffrn_measured_fraction_theta_full 0.957
_diffrn_measured_fraction_theta_max 0.834
_diffrn_measurement_device_type MAR225
_diffrn_measurement_method CCD
_diffrn_radiation_monochromator Si(111)
_diffrn_radiation_source 'BL 14.2 PSF, BESSY, Berlin, Germany'
_diffrn_radiation_type synchrotron
_diffrn_radiation_wavelength 0.83774
_diffrn_reflns_av_R_equivalents 0.0345
_diffrn_reflns_av_sigmaI/netI 0.0228
_diffrn_reflns_limit_h_max 28
_diffrn_reflns_limit_h_min -28
_diffrn_reflns_limit_k_max 21
_diffrn_reflns_limit_k_min -21
_diffrn_reflns_limit_l_max 45
_diffrn_reflns_limit_l_min -45
_diffrn_reflns_number 172899
_diffrn_reflns_theta_full 29.35
_diffrn_reflns_theta_max 36.92
_diffrn_reflns_theta_min 1.31
_exptl_absorpt_coefficient_mu 0.365
_exptl_absorpt_correction_type none
_exptl_crystal_colour orange
_exptl_crystal_density_diffrn 1.596
_exptl_crystal_density_method 'not measured'
_exptl_crystal_description needle
_exptl_crystal_F_000 5823
_exptl_crystal_size_max 0.06
_exptl_crystal_size_mid 0.02
_exptl_crystal_size_min 0.01
_refine_diff_density_max 1.147
_refine_diff_density_min -1.182
_refine_diff_density_rms 0.101
_refine_ls_extinction_method none
_refine_ls_goodness_of_fit_ref 1.050
_refine_ls_hydrogen_treatment mixed
_refine_ls_matrix_type full
_refine_ls_number_parameters 1915
_refine_ls_number_reflns 30243
_refine_ls_number_restraints 13
_refine_ls_restrained_S_all 1.052
_refine_ls_R_factor_all 0.1120
_refine_ls_R_factor_gt 0.0880
_refine_ls_shift/su_max 0.030
_refine_ls_shift/su_mean 0.001
_refine_ls_structure_factor_coef Fsqd
_refine_ls_weighting_details 'calc w=1/[\s^2^(Fo^2^)+(0.0700P)^2^+50.0000P] where P=(Fo^2^+2Fc^2^)/3'
_refine_ls_weighting_scheme calc
_refine_ls_wR_factor_gt 0.2035
_refine_ls_wR_factor_ref 0.2231
_reflns_number_gt 24123
_reflns_number_total 30243
_reflns_threshold_expression >2sigma(I)
_cod_data_source_file c2cc34338j.txt
_cod_data_source_block hk316ai
_cod_original_sg_symbol_H-M P2(1)/n
_cod_database_code 7108243

loop_
_symmetry_equiv_pos_as_xyz
'x, y, z'
'-x+1/2, y+1/2, -z+1/2'
'-x, -y, -z'
'x-1/2, -y-1/2, z-1/2'

loop_
_atom_site_label
_atom_site_type_symbol
_atom_site_fract_x
_atom_site_fract_y
_atom_site_fract_z
_atom_site_U_iso_or_equiv
_atom_site_adp_type
_atom_site_occupancy
_atom_site_symmetry_multiplicity
_atom_site_calc_flag
_atom_site_refinement_flags
_atom_site_disorder_assembly
_atom_site_disorder_group
P1 P 0.88876(5) 0.53649(8) 0.14276(4) 0.0398(3) Uani 0.8985(17) 1 d P . .
P1A P 0.8865(3) 0.5600(4) 0.1639(2) 0.0101(13) Uiso 0.1015(17) 1 d P A .
P2 P 0.78343(4) 0.40220(5) 0.24242(3) 0.02483(18) Uani 1 1 d . A .
P3 P 0.64470(4) 0.21202(5) 0.18554(3) 0.0214(2) Uani 0.8985(17) 1 d P . .
P3A P 0.6499(3) 0.2019(4) 0.1563(2) 0.0138(15) Uiso 0.1015(17) 1 d P . .
P4 P 0.65285(4) 0.23333(6) 0.05731(3) 0.0226(2) Uani 0.8985(17) 1 d P A .
P4A P 0.6821(3) 0.2774(4) 0.03388(17) 0.0065(12) Uiso 0.1015(17) 1 d P A .
P5 P 0.79789(5) 0.43344(6) 0.02717(3) 0.0260(2) Uani 0.8985(17) 1 d P A .
P5A P 0.8269(3) 0.4901(3) 0.03741(17) 0.0044(12) Uiso 0.1015(17) 1 d P A .
P6 P 0.38710(4) 0.94064(6) 0.16381(3) 0.0220(2) Uani 0.8741(17) 1 d P . .
P6A P 0.3854(3) 0.9563(5) 0.1398(2) 0.0272(15) Uiso 0.1259(17) 1 d P . .
P7 P 0.27167(5) 1.11122(6) 0.24079(3) 0.02825(19) Uani 1 1 d . . .
P8 P 0.15058(5) 1.29830(6) 0.15713(3) 0.0270(2) Uani 0.8741(17) 1 d P . .
P8A P 0.1448(3) 1.2875(3) 0.18598(17) 0.0140(12) Uiso 0.1259(17) 1 d P . .
P9 P 0.18178(5) 1.22441(6) 0.03393(3) 0.0238(2) Uani 0.8741(17) 1 d P . .
P9A P 0.1510(3) 1.2663(4) 0.05678(17) 0.0155(12) Uiso 0.1259(17) 1 d P . .
P10 P 0.32724(4) 1.01071(6) 0.03766(3) 0.0206(2) Uani 0.8741(17) 1 d P . .
P10A P 0.2942(3) 1.0650(4) 0.02582(18) 0.0186(13) Uiso 0.1259(17) 1 d P . .
O1 O 0.91124(16) 0.5202(3) 0.10206(12) 0.0576(12) Uani 0.4493(8) 1 d P A .
O1A O 0.8901(9) 0.5914(12) 0.2059(6) 0.016(4) Uiso 0.1015(17) 1 d P . .
O2 O 0.90267(18) 0.4546(3) 0.16494(13) 0.0729(12) Uani 1 1 d . A .
O3 O 0.91526(17) 0.6124(3) 0.16034(13) 0.0718(13) Uani 1 1 d . A .
O4 O 0.74761(12) 0.42872(15) 0.27870(7) 0.0257(5) Uani 1 1 d . . .
O5 O 0.84365(12) 0.46252(17) 0.24385(8) 0.0345(6) Uani 1 1 d . . .
O6 O 0.79764(14) 0.31381(16) 0.23938(8) 0.0349(6) Uani 1 1 d . . .
O7 O 0.71577(12) 0.19365(15) 0.17393(7) 0.0278(5) Uani 1 1 d . . .
O8 O 0.65285(14) 0.22501(17) 0.22953(8) 0.0348(6) Uani 1 1 d . . .
O9 O 0.59326(12) 0.15459(15) 0.17326(8) 0.0302(5) Uani 1 1 d . . .
O10 O 0.72884(12) 0.24260(15) 0.05404(8) 0.0298(5) Uani 1 1 d . . .
O11 O 0.64825(13) 0.16439(16) 0.08868(8) 0.0278(6) Uani 0.8985(17) 1 d P . .
O11A O 0.7169(8) 0.3177(11) 0.0003(5) 0.012(3) Uiso 0.1015(17) 1 d P . .
O12 O 0.61166(14) 0.22132(16) 0.02297(7) 0.0335(6) Uani 1 1 d . . .
O13 O 0.76230(14) 0.36713(17) 0.00030(8) 0.0277(6) Uani 0.8985(17) 1 d P . .
O13A O 0.8874(9) 0.5263(12) 0.0598(6) 0.014(4) Uiso 0.1015(17) 1 d P . .
O14 O 0.84832(13) 0.38087(18) 0.04970(8) 0.0370(6) Uani 1 1 d . . .
O15 O 0.82099(14) 0.50714(18) 0.00602(9) 0.0413(7) Uani 1 1 d . . .
O16 O 0.40823(12) 1.03403(16) 0.16903(8) 0.0326(6) Uani 1 1 d . . .
O17 O 0.39189(13) 0.91182(17) 0.20623(8) 0.0278(6) Uani 0.8741(17) 1 d P . .
O17A O 0.4070(11) 0.9688(15) 0.0970(7) 0.040(5) Uiso 0.1259(17) 1 d P . .
O18 O 0.42223(13) 0.88946(18) 0.13853(9) 0.0419(7) Uani 1 1 d . . .
O19 O 0.24076(12) 1.07215(15) 0.27652(7) 0.0263(5) Uani 1 1 d . . .
O20 O 0.33601(13) 1.0616(2) 0.23832(8) 0.0408(7) Uani 1 1 d . . .
O21 O 0.27568(17) 1.20225(18) 0.24153(8) 0.0473(8) Uani 1 1 d . . .
O22 O 0.15920(16) 1.34218(18) 0.11820(10) 0.0391(8) Uani 0.8741(17) 1 d P . .
O22A O 0.1534(8) 1.2736(10) 0.2294(5) 0.017(3) Uiso 0.1259(17) 1 d P . .
O23 O 0.22036(14) 1.29675(16) 0.17560(9) 0.0381(6) Uani 1 1 d . . .
O24 O 0.09807(15) 1.33574(18) 0.17757(10) 0.0487(8) Uani 1 1 d . . .
O25 O 0.21744(13) 1.18602(18) -0.00003(8) 0.0273(6) Uani 0.8741(17) 1 d P . .
O25A O 0.1472(9) 1.3354(11) 0.0880(5) 0.023(4) Uiso 0.1259(17) 1 d P . .
O26 O 0.23703(13) 1.26714(16) 0.05739(8) 0.0321(6) Uani 1 1 d . . .
O27 O 0.12201(14) 1.27375(17) 0.02222(8) 0.0374(6) Uani 1 1 d . . .
O28 O 0.33607(12) 1.10817(15) 0.04335(8) 0.0297(5) Uani 1 1 d . . .
O29 O 0.38930(12) 0.97484(17) 0.05994(8) 0.0249(5) Uani 0.8741(17) 1 d P . .
O29A O 0.2584(9) 1.1309(11) -0.0007(5) 0.024(4) Uiso 0.1259(17) 1 d P . .
O30 O 0.31549(12) 0.98026(17) -0.00050(7) 0.0309(5) Uani 1 1 d . . .
O31 O 0.9419(4) 0.5655(7) -0.0167(3) 0.059(4) Uani 0.384(12) 1 d PD . .
H31A H 0.950(7) 0.499(5) -0.022(4) 0.071 Uiso 0.384(12) 1 d PD . .
C1 C 0.74611(15) 0.4002(2) 0.16432(9) 0.0239(6) Uani 1 1 d . A .
H1 H 0.7816 0.3591 0.1706 0.029 Uiso 1 1 calc R . .
C2 C 0.69114(15) 0.35180(19) 0.14523(11) 0.0256(7) Uani 1 1 d . . .
C3 C 0.69174(17) 0.3605(2) 0.10816(10) 0.0274(7) Uani 1 1 d . A .
C4 C 0.74142(18) 0.4224(2) 0.09964(11) 0.0316(7) Uani 1 1 d . A .
C5 C 0.76889(14) 0.4529(2) 0.13333(10) 0.0239(6) Uani 1 1 d . . .
C6 C 0.79889(15) 0.5369(2) 0.13857(12) 0.0299(7) Uani 1 1 d . A .
C7 C 0.76811(16) 0.5796(2) 0.17171(11) 0.0280(7) Uani 1 1 d . . .
C8 C 0.73847(16) 0.5386(2) 0.19929(10) 0.0261(7) Uani 1 1 d . A .
C9 C 0.73200(15) 0.4438(2) 0.20215(9) 0.0215(6) Uani 1 1 d . . .
C10 C 0.66088(16) 0.4366(2) 0.21136(10) 0.0246(6) Uani 1 1 d . A .
C11 C 0.61764(17) 0.3812(2) 0.19591(11) 0.0276(7) Uani 1 1 d . . .
C12 C 0.63370(16) 0.31798(19) 0.16547(10) 0.0263(7) Uani 1 1 d . A .
C13 C 0.57251(16) 0.32617(19) 0.13859(11) 0.0269(7) Uani 1 1 d . . .
C14 C 0.57458(16) 0.3323(2) 0.10087(11) 0.0270(7) Uani 1 1 d . A .
C15 C 0.63756(17) 0.3329(2) 0.08029(10) 0.0273(7) Uani 1 1 d . . .
C16 C 0.62536(18) 0.4036(2) 0.05167(10) 0.0298(7) Uani 1 1 d . A .
C17 C 0.66931(18) 0.4620(2) 0.04388(10) 0.0293(7) Uani 1 1 d . . .
C18 C 0.73994(17) 0.4665(2) 0.06226(11) 0.0290(7) Uani 1 1 d . A .
C19 C 0.74716(18) 0.5595(2) 0.07111(11) 0.0318(7) Uani 1 1 d . . .
C20 C 0.77299(16) 0.5913(2) 0.10468(12) 0.0320(8) Uani 1 1 d . A .
C21 C 0.74859(17) 0.6678(2) 0.11941(12) 0.0315(8) Uani 1 1 d . . .
C22 C 0.74583(17) 0.6611(2) 0.15962(12) 0.0329(8) Uani 1 1 d . A .
C23 C 0.69687(18) 0.7012(2) 0.17805(11) 0.0323(8) Uani 1 1 d . . .
C24 C 0.66667(17) 0.6594(2) 0.20727(10) 0.0292(7) Uani 1 1 d . A .
C25 C 0.68606(18) 0.5781(2) 0.21693(10) 0.0287(7) Uani 1 1 d . . .
C26 C 0.63923(17) 0.5161(2) 0.22466(9) 0.0263(7) Uani 1 1 d . A .
C27 C 0.57315(17) 0.5357(2) 0.22336(10) 0.0270(7) Uani 1 1 d . . .
C28 C 0.52805(17) 0.4779(2) 0.20656(10) 0.0272(7) Uani 1 1 d . A .
C29 C 0.54979(16) 0.4027(2) 0.19226(11) 0.0268(7) Uani 1 1 d . A .
C30 C 0.52287(17) 0.3697(2) 0.15737(11) 0.0286(7) Uani 1 1 d . A .
C31 C 0.47393(16) 0.4138(2) 0.13650(11) 0.0288(7) Uani 1 1 d . . .
C32 C 0.47598(16) 0.4196(2) 0.09680(12) 0.0317(8) Uani 1 1 d . A .
C33 C 0.52634(17) 0.3816(2) 0.07900(10) 0.0292(7) Uani 1 1 d . . .
C34 C 0.55720(17) 0.4240(2) 0.04963(10) 0.0296(7) Uani 1 1 d . A .
C35 C 0.53664(19) 0.5037(2) 0.03776(10) 0.0336(8) Uani 1 1 d . . .
C36 C 0.5828(2) 0.5658(3) 0.02963(10) 0.0351(8) Uani 1 1 d . A .
C37 C 0.64944(19) 0.5455(2) 0.03362(11) 0.0325(8) Uani 1 1 d . A .
C38 C 0.6955(2) 0.6046(2) 0.05027(11) 0.0345(8) Uani 1 1 d . A .
C39 C 0.6748(2) 0.6816(2) 0.06293(11) 0.0341(8) Uani 1 1 d . . .
C40 C 0.70103(18) 0.7144(2) 0.09815(12) 0.0343(8) Uani 1 1 d . A .
C41 C 0.64962(19) 0.7550(2) 0.11759(12) 0.0342(8) Uani 1 1 d . . .
C42 C 0.64716(18) 0.7488(2) 0.15617(12) 0.0336(8) Uani 1 1 d . A .
C43 C 0.58582(19) 0.7347(2) 0.17304(11) 0.0320(8) Uani 1 1 d . . .
C44 C 0.59806(18) 0.6792(2) 0.20495(10) 0.0298(7) Uani 1 1 d . A .
C45 C 0.55254(18) 0.6198(2) 0.21255(10) 0.0297(7) Uani 1 1 d . A .
C46 C 0.49258(17) 0.6116(2) 0.18858(11) 0.0291(7) Uani 1 1 d . . .
C47 C 0.47732(16) 0.5239(2) 0.18471(11) 0.0297(7) Uani 1 1 d . A .
C48 C 0.45172(15) 0.4930(2) 0.15079(12) 0.0320(8) Uani 1 1 d . A .
C49 C 0.43993(16) 0.5480(2) 0.11772(12) 0.0326(8) Uani 1 1 d . . .
C50 C 0.45509(17) 0.5031(2) 0.08463(12) 0.0338(8) Uani 1 1 d . A .
C51 C 0.48435(18) 0.5443(2) 0.05609(11) 0.0351(9) Uani 1 1 d . A .
C52 C 0.50047(18) 0.6333(2) 0.05945(10) 0.0320(8) Uani 1 1 d . . .
C53 C 0.5618(2) 0.6467(3) 0.04312(11) 0.0349(8) Uani 1 1 d . A .
C54 C 0.6057(2) 0.7028(2) 0.05964(11) 0.0352(8) Uani 1 1 d . A .
C55 C 0.59009(19) 0.7481(2) 0.09366(12) 0.0348(8) Uani 1 1 d . A .
C56 C 0.53072(17) 0.7347(2) 0.10988(11) 0.0280(7) Uani 1 1 d . . .
C57 C 0.52787(18) 0.7273(2) 0.15017(11) 0.0295(7) Uani 1 1 d . A .
C58 C 0.48058(17) 0.6638(2) 0.15748(11) 0.0291(7) Uani 1 1 d . A .
C59 C 0.45420(15) 0.6322(2) 0.12123(11) 0.0281(7) Uani 1 1 d . A .
C60 C 0.48524(15) 0.6764(2) 0.09188(10) 0.0267(7) Uani 1 1 d . A .
C61 C 0.9559(5) 0.5670(6) 0.0858(3) 0.044(2) Uani 0.50 1 d P . .
H61A H 0.9847 0.5319 0.0712 0.053 Uiso 0.50 1 calc PR A .
H61B H 0.9828 0.5983 0.1052 0.053 Uiso 0.50 1 calc PR . .
C62 C 0.9174(9) 0.6244(12) 0.0606(5) 0.075(6) Uani 0.50 1 d PU A .
H62A H 0.8826 0.5934 0.0467 0.113 Uiso 0.50 1 calc PR . .
H62B H 0.9457 0.6498 0.0426 0.113 Uiso 0.50 1 calc PR . .
H62C H 0.8984 0.6681 0.0757 0.113 Uiso 0.50 1 calc PR . .
O1B O 0.91124(16) 0.5202(3) 0.10206(12) 0.0576(12) Uani 0.4493(8) 1 d P A 1
C61A C 0.9146(8) 0.6127(11) 0.0724(4) 0.055(4) Uani 0.50 1 d P A 1
H61C H 0.8730 0.6199 0.0573 0.067 Uiso 0.50 1 calc PR A 1
H61D H 0.9223 0.6627 0.0884 0.067 Uiso 0.50 1 calc PR A 1
C62A C 0.9717(5) 0.6013(8) 0.0457(4) 0.068(3) Uani 0.50 1 d P A 1
H62D H 1.0115 0.5861 0.0608 0.103 Uiso 0.50 1 calc PR A 1
H62E H 0.9788 0.6534 0.0323 0.103 Uiso 0.50 1 calc PR A 1
H62F H 0.9606 0.5571 0.0274 0.103 Uiso 0.50 1 calc PR A 1
C63 C 0.9546(3) 0.3987(4) 0.1653(3) 0.099(3) Uani 1 1 d U . .
H63A H 0.9871 0.4141 0.1859 0.119 Uiso 1 1 calc R A .
H63B H 0.9758 0.4032 0.1411 0.119 Uiso 1 1 calc R . .
C64 C 0.9343(3) 0.3136(4) 0.1706(3) 0.093(3) Uani 1 1 d . A .
H64A H 0.9063 0.3107 0.1918 0.140 Uiso 1 1 calc R . .
H64B H 0.9727 0.2785 0.1759 0.140 Uiso 1 1 calc R . .
H64C H 0.9103 0.2938 0.1475 0.140 Uiso 1 1 calc R . .
C65 C 0.70245(18) 0.3731(2) 0.29622(10) 0.0302(7) Uani 1 1 d . . .
H65A H 0.7131 0.3145 0.2906 0.036 Uiso 1 1 calc R . .
H65B H 0.6575 0.3843 0.2860 0.036 Uiso 1 1 calc R . .
C66 C 0.70766(19) 0.3872(3) 0.33791(11) 0.0348(8) Uani 1 1 d . . .
H66A H 0.7526 0.3781 0.3477 0.052 Uiso 1 1 calc R . .
H66B H 0.6790 0.3483 0.3501 0.052 Uiso 1 1 calc R . .
H66C H 0.6948 0.4444 0.3433 0.052 Uiso 1 1 calc R . .
C67 C 0.90668(19) 0.4355(3) 0.26158(14) 0.0447(10) Uani 1 1 d . . .
H67A H 0.9420 0.4664 0.2501 0.054 Uiso 1 1 calc R . .
H67B H 0.9128 0.3756 0.2565 0.054 Uiso 1 1 calc R . .
C68 C 0.9110(2) 0.4497(3) 0.30268(14) 0.0456(11) Uani 1 1 d . . .
H68A H 0.9039 0.5088 0.3078 0.068 Uiso 1 1 calc R . .
H68B H 0.9542 0.4334 0.3133 0.068 Uiso 1 1 calc R . .
H68C H 0.8779 0.4165 0.3143 0.068 Uiso 1 1 calc R . .
C69 C 0.74885(19) 0.1196(2) 0.18882(12) 0.0360(8) Uani 1 1 d . . .
H69A H 0.7344 0.0703 0.1738 0.043 Uiso 1 1 calc R . .
H69B H 0.7385 0.1104 0.2154 0.043 Uiso 1 1 calc R . .
C70 C 0.81986(18) 0.1320(2) 0.18671(11) 0.0340(8) Uani 1 1 d . . .
H70A H 0.8296 0.1416 0.1604 0.051 Uiso 1 1 calc R . .
H70B H 0.8430 0.0824 0.1963 0.051 Uiso 1 1 calc R . .
H70C H 0.8338 0.1803 0.2020 0.051 Uiso 1 1 calc R . .
C71 C 0.6149(2) 0.1794(3) 0.25623(13) 0.0395(9) Uani 1 1 d . . .
H71A H 0.6380 0.1807 0.2816 0.047 Uiso 1 1 calc R . .
H71B H 0.6108 0.1205 0.2482 0.047 Uiso 1 1 calc R . .
C72 C 0.5496(2) 0.2154(3) 0.25838(14) 0.0448(10) Uani 1 1 d . . .
H72A H 0.5534 0.2752 0.2636 0.067 Uiso 1 1 calc R . .
H72B H 0.5275 0.1883 0.2787 0.067 Uiso 1 1 calc R . .
H72C H 0.5244 0.2068 0.2343 0.067 Uiso 1 1 calc R . .
C73 C 0.76754(18) 0.1769(2) 0.03891(12) 0.0348(8) Uani 1 1 d . . .
H73A H 0.7965 0.2004 0.0204 0.042 Uiso 1 1 calc R . .
H73B H 0.7388 0.1354 0.0257 0.042 Uiso 1 1 calc R . .
C74 C 0.8075(2) 0.1358(3) 0.07060(15) 0.0475(11) Uani 1 1 d . . .
H74A H 0.8331 0.1779 0.0849 0.071 Uiso 1 1 calc R . .
H74B H 0.8367 0.0950 0.0602 0.071 Uiso 1 1 calc R . .
H74C H 0.7786 0.1076 0.0874 0.071 Uiso 1 1 calc R . .
C75 C 0.6002(2) 0.0991(2) 0.08663(14) 0.0405(9) Uani 1 1 d . . .
H75A H 0.5789 0.0964 0.0608 0.049 Uiso 1 1 calc R . .
H75B H 0.5664 0.1107 0.1045 0.049 Uiso 1 1 calc R . .
C76 C 0.6327(3) 0.0186(3) 0.09633(16) 0.0545(13) Uani 1 1 d . . .
H76A H 0.6650 0.0066 0.0780 0.082 Uiso 1 1 calc R . .
H76B H 0.6003 -0.0260 0.0957 0.082 Uiso 1 1 calc R . .
H76C H 0.6544 0.0221 0.1217 0.082 Uiso 1 1 calc R . .
C77 C 0.7319(2) 0.3908(3) -0.03679(13) 0.0463(10) Uani 1 1 d . . .
H77A H 0.7646 0.3902 -0.0561 0.056 Uiso 1 1 calc R . .
H77B H 0.7133 0.4474 -0.0357 0.056 Uiso 1 1 calc R . .
C78 C 0.68020(19) 0.3295(3) -0.04650(13) 0.0423(10) Uani 1 1 d . . .
H78A H 0.6991 0.2736 -0.0470 0.063 Uiso 1 1 calc R . .
H78B H 0.6594 0.3426 -0.0714 0.063 Uiso 1 1 calc R . .
H78C H 0.6477 0.3315 -0.0275 0.063 Uiso 1 1 calc R . .
C79 C 0.9083(3) 0.3584(4) 0.03182(19) 0.0678(16) Uani 1 1 d . A .
H79A H 0.8969 0.3369 0.0061 0.081 Uiso 1 1 calc R . .
H79B H 0.9352 0.4089 0.0294 0.081 Uiso 1 1 calc R . .
C80 C 0.9451(3) 0.2975(5) 0.0528(3) 0.100(3) Uani 1 1 d . . .
H80A H 0.9557 0.3180 0.0785 0.150 Uiso 1 1 calc R A .
H80B H 0.9854 0.2862 0.0404 0.150 Uiso 1 1 calc R . .
H80C H 0.9197 0.2461 0.0539 0.150 Uiso 1 1 calc R . .
C81 C 0.24741(15) 1.09827(19) 0.16203(9) 0.0213(6) Uani 1 1 d . . .
H81 H 0.2839 1.1380 0.1681 0.026 Uiso 1 1 calc R . .
C82 C 0.19822(16) 1.14311(19) 0.13572(11) 0.0273(7) Uani 1 1 d . . .
C83 C 0.20695(17) 1.1191(2) 0.09937(10) 0.0282(7) Uani 1 1 d . . .
C84 C 0.25289(16) 1.0499(2) 0.10005(10) 0.0259(7) Uani 1 1 d . . .
C85 C 0.27272(14) 1.03263(19) 0.13577(9) 0.0213(6) Uani 1 1 d . . .
C86 C 0.29821(15) 0.9476(2) 0.14879(11) 0.0261(7) Uani 1 1 d . . .
C87 C 0.25780(15) 0.9198(2) 0.18089(11) 0.0272(7) Uani 1 1 d . . .
C88 C 0.22511(17) 0.9723(2) 0.20310(10) 0.0267(7) Uani 1 1 d . . .
C89 C 0.22415(15) 1.0670(2) 0.20007(9) 0.0227(6) Uani 1 1 d . . .
C90 C 0.15103(16) 1.0846(2) 0.20355(10) 0.0292(7) Uani 1 1 d . . .
C91 C 0.11368(17) 1.1382(2) 0.18084(12) 0.0318(8) Uani 1 1 d . . .
C92 C 0.13899(17) 1.1869(2) 0.14747(12) 0.0324(8) Uani 1 1 d . . .
C93 C 0.08296(16) 1.1723(2) 0.11562(12) 0.0322(8) Uani 1 1 d . . .
C94 C 0.09369(18) 1.1507(2) 0.08007(11) 0.0302(7) Uani 1 1 d . . .
C95 C 0.16117(17) 1.1375(2) 0.06537(10) 0.0281(7) Uani 1 1 d . . .
C96 C 0.15137(17) 1.0560(2) 0.04248(9) 0.0274(7) Uani 1 1 d . . .
C97 C 0.19359(17) 0.9928(2) 0.04287(10) 0.0279(7) Uani 1 1 d . . .
C98 C 0.25803(16) 0.9908(2) 0.06683(10) 0.0266(7) Uani 1 1 d . . .
C99 C 0.25841(16) 0.9018(2) 0.08266(11) 0.0281(7) Uani 1 1 d . . .
C100 C 0.27574(16) 0.8825(2) 0.11873(11) 0.0286(7) Uani 1 1 d . . .
C101 C 0.24330(17) 0.8149(2) 0.13632(12) 0.0325(8) Uani 1 1 d . . .
C102 C 0.23265(17) 0.8374(2) 0.17448(12) 0.0325(8) Uani 1 1 d . . .
C103 C 0.17752(18) 0.8095(2) 0.19165(12) 0.0357(9) Uani 1 1 d . . .
C104 C 0.14353(19) 0.8648(2) 0.21482(10) 0.0321(8) Uani 1 1 d . . .
C105 C 0.16597(19) 0.9460(2) 0.21966(10) 0.0316(8) Uani 1 1 d . . .
C106 C 0.12112(18) 1.0138(2) 0.21958(10) 0.0307(7) Uani 1 1 d . . .
C107 C 0.05335(19) 1.0004(3) 0.21409(11) 0.0345(8) Uani 1 1 d . . .
C108 C 0.01519(17) 1.0549(2) 0.19011(12) 0.0336(8) Uani 1 1 d . . .
C109 C 0.04442(17) 1.1214(2) 0.17277(12) 0.0335(8) Uani 1 1 d . . .
C110 C 0.02720(18) 1.1419(2) 0.13385(12) 0.0336(8) Uani 1 1 d . . .
C111 C -0.02001(16) 1.0938(2) 0.11256(13) 0.0353(9) Uani 1 1 d . . .
C112 C -0.00930(17) 1.0724(2) 0.07507(12) 0.0347(8) Uani 1 1 d . . .
C113 C 0.04788(17) 1.0970(2) 0.05861(11) 0.0335(8) Uani 1 1 d . . .
C114 C 0.08197(18) 1.0418(2) 0.03624(10) 0.0303(7) Uani 1 1 d . . .
C115 C 0.05941(19) 0.9604(3) 0.02931(10) 0.0337(8) Uani 1 1 d . . .
C116 C 0.10338(19) 0.8937(2) 0.02971(10) 0.0321(8) Uani 1 1 d . . .
C117 C 0.17036(18) 0.9091(2) 0.03780(10) 0.0298(7) Uani 1 1 d . . .
C118 C 0.20869(18) 0.8542(2) 0.06148(11) 0.0306(7) Uani 1 1 d . . .
C119 C 0.18033(17) 0.7856(2) 0.07749(12) 0.0321(8) Uani 1 1 d . . .
C120 C 0.19775(18) 0.7652(2) 0.11569(12) 0.0328(8) Uani 1 1 d . . .
C121 C 0.13989(18) 0.7371(2) 0.13304(13) 0.0356(9) Uani 1 1 d . . .
C122 C 0.12987(19) 0.7583(2) 0.17007(12) 0.0336(8) Uani 1 1 d . . .
C123 C 0.06683(19) 0.7830(2) 0.18052(11) 0.0334(8) Uani 1 1 d . . .
C124 C 0.07387(19) 0.8501(3) 0.20882(10) 0.0351(9) Uani 1 1 d . . .
C125 C 0.03068(18) 0.9151(3) 0.20831(11) 0.0326(8) Uani 1 1 d . . .
C126 C -0.02281(17) 0.9183(3) 0.17998(11) 0.0331(8) Uani 1 1 d . . .
C127 C -0.03356(16) 1.0045(2) 0.16822(12) 0.0335(8) Uani 1 1 d . . .
C128 C -0.05019(17) 1.0242(2) 0.13132(13) 0.0358(8) Uani 1 1 d . . .
C129 C -0.05845(16) 0.9584(2) 0.10388(13) 0.0349(8) Uani 1 1 d . . .
C130 C -0.03323(17) 0.9875(3) 0.06861(13) 0.0381(9) Uani 1 1 d . . .
C131 C -0.00042(18) 0.9344(2) 0.04634(11) 0.0335(8) Uani 1 1 d . . .
C132 C 0.00841(17) 0.8494(2) 0.05724(10) 0.0310(8) Uani 1 1 d . . .
C133 C 0.07312(19) 0.8232(3) 0.04672(11) 0.0349(8) Uani 1 1 d . . .
C134 C 0.11055(18) 0.7704(2) 0.06976(11) 0.0329(8) Uani 1 1 d . . .
C135 C 0.08608(18) 0.7405(2) 0.10408(12) 0.0322(8) Uani 1 1 d . . .
C136 C 0.02499(16) 0.7643(2) 0.11429(10) 0.0265(7) Uani 1 1 d . . .
C137 C 0.01498(17) 0.7852(2) 0.15334(10) 0.0282(7) Uani 1 1 d . . .
C138 C -0.03073(16) 0.8536(2) 0.15348(11) 0.0303(7) Uani 1 1 d . . .
C139 C -0.04913(15) 0.8748(2) 0.11489(11) 0.0286(7) Uani 1 1 d . . .
C140 C -0.01508(15) 0.8199(2) 0.09076(10) 0.0264(7) Uani 1 1 d . . .
C141 C 0.4465(2) 1.0796(3) 0.14323(13) 0.0401(9) Uani 1 1 d . . .
H14A H 0.4374 1.0591 0.1171 0.048 Uiso 1 1 calc R . .
H14B H 0.4934 1.0722 0.1502 0.048 Uiso 1 1 calc R . .
C142 C 0.4284(3) 1.1695(3) 0.14576(17) 0.0554(13) Uani 1 1 d . . .
H14C H 0.3828 1.1768 0.1367 0.083 Uiso 1 1 calc R . .
H14D H 0.4562 1.2026 0.1302 0.083 Uiso 1 1 calc R . .
H14E H 0.4343 1.1879 0.1721 0.083 Uiso 1 1 calc R . .
C143 C 0.3869(2) 0.8234(3) 0.21633(15) 0.0476(11) Uani 1 1 d . . .
H14F H 0.3804 0.7897 0.1930 0.057 Uiso 1 1 calc R . .
H14G H 0.3489 0.8151 0.2315 0.057 Uiso 1 1 calc R . .
C144 C 0.4470(2) 0.7954(3) 0.23840(12) 0.0393(9) Uani 1 1 d . . .
H14H H 0.4842 0.8000 0.2227 0.059 Uiso 1 1 calc R . .
H14I H 0.4419 0.7373 0.2461 0.059 Uiso 1 1 calc R . .
H14J H 0.4544 0.8303 0.2609 0.059 Uiso 1 1 calc R . .
C145 C 0.19806(19) 1.1208(2) 0.29883(11) 0.0342(8) Uani 1 1 d . . .
H14K H 0.1522 1.1091 0.2907 0.041 Uiso 1 1 calc R . .
H14L H 0.2061 1.1809 0.2952 0.041 Uiso 1 1 calc R . .
C146 C 0.2107(2) 1.0987(3) 0.33927(12) 0.0390(9) Uani 1 1 d . . .
H14M H 0.1994 1.0403 0.3430 0.058 Uiso 1 1 calc R . .
H14N H 0.1843 1.1340 0.3548 0.058 Uiso 1 1 calc R . .
H14O H 0.2568 1.1072 0.3467 0.058 Uiso 1 1 calc R . .
C147 C 0.39763(19) 1.0889(3) 0.25689(12) 0.0436(10) Uani 1 1 d . . .
H14P H 0.3979 1.1503 0.2588 0.052 Uiso 1 1 calc R . .
H14Q H 0.4337 1.0721 0.2415 0.052 Uiso 1 1 calc R . .
C148 C 0.4078(2) 1.0523(3) 0.29530(13) 0.0410(9) Uani 1 1 d . . .
H14R H 0.3738 1.0720 0.3111 0.061 Uiso 1 1 calc R . .
H14S H 0.4504 1.0692 0.3066 0.061 Uiso 1 1 calc R . .
H14T H 0.4060 0.9915 0.2935 0.061 Uiso 1 1 calc R . .
C149 C 0.1101(3) 1.3976(3) 0.0985(2) 0.0672(16) Uani 1 1 d . . .
H14U H 0.1013 1.3792 0.0720 0.081 Uiso 1 1 calc R . .
H14V H 0.0689 1.3958 0.1113 0.081 Uiso 1 1 calc R . .
C150 C 0.1369(3) 1.4832(3) 0.09946(19) 0.0688(16) Uani 1 1 d . . .
H15A H 0.1415 1.5028 0.1257 0.103 Uiso 1 1 calc R . .
H15B H 0.1074 1.5202 0.0846 0.103 Uiso 1 1 calc R . .
H15C H 0.1795 1.4833 0.0888 0.103 Uiso 1 1 calc R . .
C151 C 0.2514(2) 1.3688(2) 0.19368(13) 0.0404(9) Uani 1 1 d . . .
H15D H 0.2436 1.3694 0.2209 0.049 Uiso 1 1 calc R . .
H15E H 0.2333 1.4205 0.1821 0.049 Uiso 1 1 calc R . .
C152 C 0.3222(2) 1.3632(3) 0.18844(12) 0.0385(9) Uani 1 1 d . . .
H15F H 0.3397 1.3122 0.2003 0.058 Uiso 1 1 calc R . .
H15G H 0.3443 1.4115 0.2001 0.058 Uiso 1 1 calc R . .
H15H H 0.3292 1.3622 0.1614 0.058 Uiso 1 1 calc R . .
C153 C 0.18165(19) 1.1674(3) -0.03672(12) 0.0410(9) Uani 1 1 d . . .
H15I H 0.1383 1.1440 -0.0325 0.049 Uiso 1 1 calc R . .
H15J H 0.1757 1.2187 -0.0520 0.049 Uiso 1 1 calc R . .
C154 C 0.2207(2) 1.1067(3) -0.05636(14) 0.0453(10) Uani 1 1 d . . .
H15K H 0.2627 1.1315 -0.0614 0.068 Uiso 1 1 calc R . .
H15L H 0.1976 1.0909 -0.0803 0.068 Uiso 1 1 calc R . .
H15M H 0.2279 1.0572 -0.0405 0.068 Uiso 1 1 calc R . .
C155 C 0.2664(2) 1.3431(3) 0.04398(13) 0.0433(10) Uani 1 1 d . . .
H15N H 0.2322 1.3826 0.0346 0.052 Uiso 1 1 calc R . .
H15O H 0.2943 1.3303 0.0230 0.052 Uiso 1 1 calc R . .
C156 C 0.3062(2) 1.3803(3) 0.07636(16) 0.0532(13) Uani 1 1 d . . .
H15P H 0.2776 1.3968 0.0961 0.080 Uiso 1 1 calc R . .
H15Q H 0.3292 1.4292 0.0677 0.080 Uiso 1 1 calc R . .
H15R H 0.3377 1.3392 0.0866 0.080 Uiso 1 1 calc R . .
C157 C 0.3758(2) 1.1535(3) 0.01757(13) 0.0410(9) Uani 1 1 d . . .
H15S H 0.3489 1.1948 0.0030 0.049 Uiso 1 1 calc R . .
H15T H 0.3944 1.1144 -0.0004 0.049 Uiso 1 1 calc R . .
C158 C 0.4294(2) 1.1967(3) 0.04063(15) 0.0520(12) Uani 1 1 d . . .
H15U H 0.4105 1.2353 0.0583 0.078 Uiso 1 1 calc R . .
H15V H 0.4565 1.2277 0.0238 0.078 Uiso 1 1 calc R . .
H15W H 0.4560 1.1554 0.0548 0.078 Uiso 1 1 calc R . .
C159 C 0.41328(19) 0.8913(2) 0.05155(13) 0.0385(9) Uani 1 1 d . . .
H15$ H 0.4147 0.8566 0.0747 0.046 Uiso 1 1 calc R . .
H15 H 0.3836 0.8644 0.0322 0.046 Uiso 1 1 calc R . .
C160 C 0.4778(2) 0.8979(4) 0.0379(2) 0.0659(16) Uani 1 1 d . . .
H16A H 0.4762 0.9326 0.0151 0.099 Uiso 1 1 calc R . .
H16B H 0.4937 0.8423 0.0318 0.099 Uiso 1 1 calc R . .
H16C H 0.5073 0.9232 0.0574 0.099 Uiso 1 1 calc R . .

loop_
_atom_site_aniso_label
_atom_site_aniso_U_11
_atom_site_aniso_U_22
_atom_site_aniso_U_33
_atom_site_aniso_U_23
_atom_site_aniso_U_13
_atom_site_aniso_U_12
P1 0.0181(4) 0.0518(7) 0.0498(8) -0.0245(6) 0.0036(4) -0.0061(4)
P2 0.0272(4) 0.0250(4) 0.0217(4) 0.0001(3) -0.0025(3) 0.0098(3)
P3 0.0245(4) 0.0152(4) 0.0243(5) 0.0018(3) 0.0014(3) 0.0012(3)
P4 0.0251(4) 0.0189(4) 0.0238(5) -0.0062(3) 0.0021(3) -0.0024(3)
P5 0.0279(5) 0.0243(4) 0.0267(5) -0.0038(3) 0.0082(4) -0.0027(4)
P6 0.0177(4) 0.0223(4) 0.0256(6) 0.0024(3) -0.0025(3) 0.0016(3)
P7 0.0334(4) 0.0330(5) 0.0182(4) -0.0044(3) 0.0010(3) -0.0143(4)
P8 0.0267(5) 0.0155(4) 0.0390(6) -0.0030(4) 0.0044(4) 0.0004(3)
P9 0.0258(4) 0.0214(4) 0.0240(5) 0.0076(3) -0.0017(4) -0.0013(3)
P10 0.0203(4) 0.0214(4) 0.0202(5) -0.0015(3) 0.0018(3) -0.0017(3)
O1 0.0280(15) 0.083(3) 0.064(3) -0.044(2) 0.0170(15) -0.0198(17)
O2 0.051(2) 0.086(3) 0.080(3) -0.001(2) -0.0058(19) 0.044(2)
O3 0.0394(18) 0.084(3) 0.092(3) -0.045(2) 0.0103(18) -0.0317(18)
O4 0.0305(12) 0.0256(11) 0.0209(12) -0.0013(9) -0.0006(9) 0.0031(9)
O5 0.0245(12) 0.0387(14) 0.0391(16) 0.0043(11) -0.0068(10) 0.0058(10)
O6 0.0460(15) 0.0279(13) 0.0300(14) -0.0016(10) -0.0033(11) 0.0136(11)
O7 0.0280(11) 0.0240(11) 0.0315(14) 0.0066(9) 0.0021(10) 0.0080(9)
O8 0.0410(14) 0.0302(13) 0.0335(15) 0.0019(10) 0.0052(11) -0.0017(11)
O9 0.0314(12) 0.0229(11) 0.0365(15) 0.0035(10) 0.0041(10) -0.0033(9)
O10 0.0337(13) 0.0236(11) 0.0332(14) -0.0085(10) 0.0111(10) -0.0016(9)
O11 0.0294(13) 0.0192(12) 0.0346(16) -0.0013(10) 0.0013(11) -0.0067(10)
O12 0.0436(15) 0.0289(13) 0.0271(14) -0.0101(10) -0.0030(11) 0.0009(11)
O13 0.0356(14) 0.0246(13) 0.0231(14) -0.0023(10) 0.0042(11) -0.0002(11)
O14 0.0332(13) 0.0401(15) 0.0390(16) -0.0132(12) 0.0123(11) -0.0049(11)
O15 0.0435(15) 0.0395(15) 0.0437(18) -0.0104(12) 0.0235(13) -0.0114(12)
O16 0.0271(12) 0.0315(13) 0.0395(16) 0.0003(11) 0.0048(10) -0.0069(10)
O17 0.0276(13) 0.0264(13) 0.0283(15) 0.0027(10) -0.0058(11) 0.0013(10)
O18 0.0303(13) 0.0377(15) 0.056(2) -0.0053(13) -0.0060(12) 0.0075(11)
O19 0.0323(12) 0.0259(11) 0.0211(12) -0.0014(9) 0.0051(9) -0.0010(9)
O20 0.0253(12) 0.066(2) 0.0313(15) -0.0204(13) 0.0022(10) -0.0125(12)
O21 0.076(2) 0.0348(15) 0.0289(15) 0.0008(11) -0.0098(14) -0.0269(15)
O22 0.0414(17) 0.0220(14) 0.054(2) 0.0102(13) 0.0045(15) 0.0022(12)
O23 0.0370(14) 0.0234(12) 0.0527(18) -0.0078(11) -0.0064(12) -0.0054(10)
O24 0.0490(17) 0.0279(14) 0.073(2) -0.0153(14) 0.0310(16) -0.0020(12)
O25 0.0253(13) 0.0341(15) 0.0220(14) 0.0056(11) -0.0012(10) -0.0035(11)
O26 0.0391(14) 0.0288(12) 0.0288(14) 0.0107(10) 0.0041(11) -0.0032(10)
O27 0.0461(16) 0.0304(13) 0.0352(15) 0.0138(11) -0.0018(12) 0.0025(11)
O28 0.0316(12) 0.0241(11) 0.0345(15) 0.0050(10) 0.0119(10) 0.0002(9)
O29 0.0228(12) 0.0251(13) 0.0266(15) -0.0045(10) 0.0001(10) 0.0016(10)
O30 0.0284(12) 0.0386(14) 0.0260(14) 0.0001(10) 0.0048(10) -0.0021(10)
O31 0.036(5) 0.082(7) 0.061(7) 0.023(5) 0.012(4) -0.011(4)
C1 0.0226(14) 0.0284(16) 0.0203(16) -0.0022(11) -0.0017(11) -0.0059(12)
C2 0.0200(14) 0.0154(13) 0.040(2) -0.0041(12) -0.0060(13) 0.0026(11)
C3 0.0289(16) 0.0258(15) 0.0266(18) -0.0108(12) -0.0045(13) 0.0045(12)
C4 0.0315(17) 0.0391(19) 0.0246(19) -0.0038(14) 0.0043(14) 0.0025(14)
C5 0.0163(13) 0.0249(15) 0.0305(18) 0.0002(12) 0.0016(11) 0.0027(11)
C6 0.0158(13) 0.0258(16) 0.048(2) 0.0036(14) 0.0009(13) -0.0071(12)
C7 0.0226(14) 0.0205(14) 0.039(2) -0.0040(13) -0.0109(13) -0.0032(12)
C8 0.0271(15) 0.0242(15) 0.0252(17) -0.0049(12) -0.0117(12) 0.0042(12)
C9 0.0207(13) 0.0248(14) 0.0185(15) 0.0015(11) -0.0022(11) 0.0051(11)
C10 0.0247(14) 0.0267(15) 0.0226(17) 0.0080(12) 0.0027(12) 0.0077(12)
C11 0.0285(16) 0.0196(14) 0.035(2) 0.0080(12) 0.0029(13) 0.0022(12)
C12 0.0254(15) 0.0169(13) 0.0359(19) 0.0028(12) -0.0033(13) -0.0012(11)
C13 0.0250(15) 0.0159(13) 0.039(2) -0.0017(12) -0.0029(13) -0.0028(11)
C14 0.0225(14) 0.0177(14) 0.041(2) -0.0062(12) 0.0023(13) -0.0051(11)
C15 0.0290(16) 0.0227(15) 0.0300(19) -0.0067(12) -0.0005(13) -0.0043(12)
C16 0.0365(18) 0.0291(17) 0.0233(18) -0.0069(13) -0.0011(14) -0.0005(14)
C17 0.0402(19) 0.0324(17) 0.0160(16) -0.0030(12) 0.0060(13) 0.0112(14)
C18 0.0291(16) 0.0301(17) 0.0287(19) -0.0038(13) 0.0085(13) -0.0010(13)
C19 0.0305(17) 0.0336(18) 0.032(2) 0.0016(14) 0.0093(14) -0.0047(14)
C20 0.0229(15) 0.0278(17) 0.046(2) 0.0049(15) 0.0104(14) -0.0069(13)
C21 0.0269(16) 0.0236(16) 0.044(2) 0.0007(14) 0.0019(14) -0.0100(13)
C22 0.0245(15) 0.0206(15) 0.052(2) -0.0050(14) -0.0082(15) -0.0074(12)
C23 0.0356(18) 0.0184(14) 0.041(2) -0.0071(13) -0.0103(15) -0.0035(13)
C24 0.0327(17) 0.0284(16) 0.0254(18) -0.0129(13) -0.0075(13) 0.0050(13)
C25 0.0378(18) 0.0283(16) 0.0186(16) -0.0064(12) -0.0085(13) 0.0079(14)
C26 0.0334(17) 0.0301(16) 0.0152(16) 0.0017(11) -0.0013(12) 0.0108(13)
C27 0.0325(17) 0.0282(16) 0.0209(17) 0.0006(12) 0.0070(13) 0.0054(13)
C28 0.0294(16) 0.0289(16) 0.0245(18) 0.0065(12) 0.0111(13) 0.0057(13)
C29 0.0245(15) 0.0211(14) 0.035(2) 0.0061(12) 0.0055(13) -0.0033(12)
C30 0.0267(15) 0.0182(14) 0.041(2) 0.0044(13) 0.0037(14) -0.0028(12)
C31 0.0220(14) 0.0242(15) 0.039(2) -0.0027(13) -0.0045(13) -0.0054(12)
C32 0.0184(14) 0.0252(16) 0.050(2) -0.0072(14) -0.0066(14) -0.0052(12)
C33 0.0310(17) 0.0252(16) 0.0303(19) -0.0037(13) -0.0059(14) -0.0073(13)
C34 0.0300(16) 0.0325(17) 0.0246(18) -0.0133(13) -0.0102(13) 0.0016(13)
C35 0.0395(19) 0.0382(19) 0.0215(18) -0.0033(14) -0.0104(14) 0.0015(15)
C36 0.049(2) 0.042(2) 0.0139(17) 0.0029(13) -0.0026(14) 0.0138(17)
C37 0.042(2) 0.0337(18) 0.0220(18) 0.0016(13) 0.0039(14) 0.0000(15)
C38 0.045(2) 0.0337(18) 0.027(2) 0.0073(14) 0.0173(16) -0.0018(15)
C39 0.042(2) 0.0300(17) 0.031(2) 0.0112(14) 0.0064(15) -0.0071(15)
C40 0.0339(18) 0.0200(15) 0.049(2) 0.0064(14) 0.0071(16) -0.0094(13)
C41 0.0386(19) 0.0155(14) 0.048(2) 0.0054(13) -0.0043(16) -0.0026(13)
C42 0.0353(18) 0.0134(13) 0.051(2) -0.0056(13) -0.0075(16) -0.0010(12)
C43 0.0420(19) 0.0177(14) 0.035(2) -0.0082(13) -0.0059(15) 0.0077(13)
C44 0.0380(18) 0.0253(16) 0.0256(18) -0.0083(12) -0.0020(14) 0.0084(13)
C45 0.0354(17) 0.0312(17) 0.0227(18) -0.0042(13) 0.0039(13) 0.0163(14)
C46 0.0267(16) 0.0286(16) 0.033(2) 0.0025(13) 0.0081(13) 0.0096(13)
C47 0.0228(15) 0.0291(17) 0.038(2) 0.0055(14) 0.0071(13) 0.0038(12)
C48 0.0165(14) 0.0238(16) 0.056(3) 0.0050(15) 0.0067(14) 0.0006(12)
C49 0.0154(13) 0.0291(17) 0.052(2) 0.0041(15) -0.0075(14) 0.0009(12)
C50 0.0236(16) 0.0302(17) 0.045(2) -0.0030(15) -0.0155(15) 0.0013(13)
C51 0.0325(18) 0.0382(19) 0.032(2) -0.0088(15) -0.0203(15) 0.0111(15)
C52 0.0321(17) 0.0391(19) 0.0235(18) 0.0039(14) -0.0092(14) 0.0100(15)
C53 0.042(2) 0.040(2) 0.0218(18) 0.0108(14) -0.0027(15) 0.0096(16)
C54 0.042(2) 0.0309(18) 0.033(2) 0.0160(15) 0.0062(16) 0.0045(15)
C55 0.0379(19) 0.0178(15) 0.048(2) 0.0122(14) -0.0055(16) 0.0006(13)
C56 0.0306(16) 0.0177(14) 0.0347(19) 0.0045(12) -0.0056(14) 0.0070(12)
C57 0.0348(17) 0.0199(14) 0.0332(19) -0.0035(12) -0.0031(14) 0.0128(13)
C58 0.0262(15) 0.0285(16) 0.033(2) 0.0032(13) 0.0044(13) 0.0140(13)
C59 0.0178(13) 0.0256(16) 0.041(2) 0.0038(13) -0.0006(13) 0.0083(12)
C60 0.0213(14) 0.0266(16) 0.0313(18) 0.0041(12) -0.0044(12) 0.0098(12)
C61 0.045(5) 0.050(5) 0.038(5) -0.002(4) 0.010(4) -0.016(4)
C62 0.054(7) 0.084(9) 0.090(13) 0.064(9) 0.023(8) 0.019(6)
O1B 0.0280(15) 0.083(3) 0.064(3) -0.044(2) 0.0170(15) -0.0198(17)
C61A 0.040(6) 0.103(13) 0.025(6) -0.010(7) 0.012(5) -0.020(8)
C62A 0.039(5) 0.058(6) 0.110(11) -0.014(6) 0.018(6) -0.007(5)
C63 0.048(3) 0.065(4) 0.188(8) -0.031(5) 0.035(4) 0.006(3)
C64 0.057(3) 0.062(4) 0.163(8) -0.054(5) 0.022(4) -0.001(3)
C65 0.0312(17) 0.0303(17) 0.0286(19) 0.0039(13) -0.0019(14) 0.0022(13)
C66 0.0364(19) 0.043(2) 0.0248(19) 0.0023(15) 0.0020(14) 0.0126(16)
C67 0.0255(17) 0.049(2) 0.058(3) 0.001(2) -0.0113(17) 0.0110(17)
C68 0.044(2) 0.0267(18) 0.063(3) -0.0035(17) -0.023(2) 0.0054(16)
C69 0.0343(18) 0.0315(18) 0.042(2) 0.0129(15) 0.0004(16) 0.0122(15)
C70 0.0340(18) 0.0377(19) 0.031(2) 0.0030(14) 0.0034(14) 0.0135(15)
C71 0.048(2) 0.0302(18) 0.041(2) 0.0078(16) 0.0071(18) 0.0046(16)
C72 0.037(2) 0.057(3) 0.041(3) 0.000(2) 0.0096(17) 0.0032(19)
C73 0.0289(17) 0.0340(18) 0.042(2) -0.0117(16) 0.0070(15) 0.0018(14)
C74 0.032(2) 0.045(2) 0.065(3) 0.005(2) 0.0022(19) 0.0070(17)
C75 0.041(2) 0.0307(19) 0.050(3) -0.0011(17) 0.0071(18) -0.0117(16)
C76 0.077(3) 0.028(2) 0.058(3) 0.0037(19) -0.003(3) -0.012(2)
C77 0.062(3) 0.039(2) 0.038(2) 0.0007(17) 0.004(2) 0.001(2)
C78 0.0283(18) 0.054(3) 0.044(2) 0.0029(19) -0.0016(16) 0.0074(17)
C79 0.060(3) 0.070(4) 0.076(4) 0.004(3) 0.031(3) 0.016(3)
C80 0.063(4) 0.078(5) 0.166(8) 0.030(5) 0.057(5) 0.028(3)
C81 0.0201(13) 0.0235(14) 0.0202(16) 0.0000(11) 0.0002(11) 0.0015(11)
C82 0.0218(14) 0.0156(13) 0.044(2) 0.0028(12) -0.0056(13) -0.0015(11)
C83 0.0316(16) 0.0242(15) 0.0276(18) 0.0081(12) -0.0054(13) -0.0054(13)
C84 0.0253(15) 0.0297(16) 0.0230(17) 0.0003(12) 0.0036(12) -0.0106(12)
C85 0.0165(12) 0.0223(14) 0.0253(17) -0.0014(11) 0.0021(11) -0.0042(10)
C86 0.0172(13) 0.0235(15) 0.037(2) -0.0059(13) -0.0005(12) 0.0012(11)
C87 0.0205(14) 0.0209(14) 0.038(2) 0.0076(13) -0.0116(13) -0.0006(11)
C88 0.0303(16) 0.0267(15) 0.0214(17) 0.0045(12) -0.0104(13) -0.0090(13)
C89 0.0231(14) 0.0288(15) 0.0164(15) -0.0045(11) 0.0025(11) -0.0074(12)
C90 0.0264(15) 0.0343(18) 0.0278(19) -0.0164(14) 0.0088(13) -0.0104(13)
C91 0.0242(15) 0.0256(16) 0.046(2) -0.0167(15) 0.0068(14) 0.0007(12)
C92 0.0262(16) 0.0176(14) 0.052(2) -0.0076(14) -0.0033(15) 0.0037(12)
C93 0.0238(15) 0.0156(14) 0.057(3) 0.0040(14) 0.0038(15) 0.0050(12)
C94 0.0319(17) 0.0229(15) 0.035(2) 0.0075(13) -0.0034(14) 0.0030(13)
C95 0.0290(16) 0.0253(15) 0.0293(18) 0.0060(12) -0.0036(13) -0.0006(12)
C96 0.0337(17) 0.0328(17) 0.0156(16) 0.0059(12) 0.0015(12) -0.0121(13)
C97 0.0300(16) 0.0334(17) 0.0204(17) 0.0000(12) 0.0025(13) -0.0030(13)
C98 0.0248(15) 0.0293(16) 0.0258(18) -0.0005(12) 0.0033(12) -0.0037(12)
C99 0.0229(15) 0.0233(15) 0.039(2) -0.0047(13) 0.0077(13) -0.0006(12)
C100 0.0205(14) 0.0252(15) 0.040(2) -0.0084(13) 0.0016(13) 0.0024(12)
C101 0.0236(15) 0.0214(15) 0.052(2) 0.0010(14) -0.0047(15) 0.0047(12)
C102 0.0281(16) 0.0224(15) 0.045(2) 0.0060(14) -0.0139(15) 0.0039(13)
C103 0.0330(18) 0.0242(16) 0.047(2) 0.0181(15) -0.0180(16) -0.0062(14)
C104 0.0377(19) 0.0327(18) 0.0247(18) 0.0113(13) -0.0073(14) -0.0106(15)
C105 0.0396(19) 0.0398(19) 0.0143(16) 0.0070(13) -0.0065(13) -0.0179(15)
C106 0.0356(18) 0.0383(19) 0.0184(17) -0.0068(13) 0.0045(13) -0.0119(15)
C107 0.0397(19) 0.042(2) 0.0233(19) -0.0106(14) 0.0146(15) -0.0173(16)
C108 0.0269(16) 0.0355(19) 0.039(2) -0.0105(15) 0.0088(14) 0.0007(14)
C109 0.0287(17) 0.0275(17) 0.046(2) -0.0130(15) 0.0142(15) 0.0001(13)
C110 0.0281(16) 0.0232(16) 0.049(2) -0.0032(14) -0.0025(15) 0.0060(13)
C111 0.0161(14) 0.0283(17) 0.061(3) 0.0068(16) 0.0006(15) 0.0083(12)
C112 0.0258(16) 0.0343(19) 0.043(2) 0.0070(15) -0.0082(15) 0.0066(14)
C113 0.0271(16) 0.0337(18) 0.038(2) 0.0187(15) -0.0137(14) -0.0020(14)
C114 0.0325(17) 0.0331(18) 0.0243(18) 0.0066(13) -0.0067(13) 0.0001(14)
C115 0.0366(18) 0.046(2) 0.0171(17) 0.0046(14) -0.0064(13) -0.0167(16)
C116 0.0361(18) 0.0370(19) 0.0229(18) -0.0033(13) -0.0011(14) -0.0084(15)
C117 0.0337(17) 0.0325(17) 0.0242(18) -0.0088(13) 0.0106(14) -0.0087(14)
C118 0.0332(17) 0.0323(17) 0.0267(19) -0.0093(13) 0.0040(14) -0.0023(14)
C119 0.0291(17) 0.0240(16) 0.044(2) -0.0117(14) 0.0086(15) -0.0030(13)
C120 0.0290(17) 0.0199(15) 0.049(2) -0.0053(14) 0.0026(15) 0.0012(13)
C121 0.0276(16) 0.0149(14) 0.063(3) 0.0002(15) -0.0033(16) -0.0021(12)
C122 0.0371(18) 0.0193(15) 0.043(2) 0.0100(14) -0.0105(16) -0.0056(13)
C123 0.0372(18) 0.0281(17) 0.034(2) 0.0127(14) -0.0055(15) -0.0146(14)
C124 0.042(2) 0.044(2) 0.0193(18) 0.0123(14) -0.0019(14) -0.0245(17)
C125 0.0333(18) 0.042(2) 0.0231(19) -0.0028(14) 0.0065(14) -0.0127(15)
C126 0.0237(15) 0.044(2) 0.033(2) -0.0048(15) 0.0113(14) -0.0105(14)
C127 0.0211(15) 0.0316(18) 0.050(2) -0.0094(16) 0.0173(15) -0.0040(13)
C128 0.0191(15) 0.0352(19) 0.052(3) -0.0031(16) -0.0024(15) 0.0032(13)
C129 0.0149(14) 0.0349(19) 0.054(3) -0.0026(16) -0.0061(14) -0.0002(13)
C130 0.0224(16) 0.0363(19) 0.053(3) 0.0149(17) -0.0178(16) -0.0082(14)
C131 0.0295(17) 0.0387(19) 0.030(2) 0.0049(14) -0.0127(14) -0.0096(15)
C132 0.0291(16) 0.042(2) 0.0209(17) 0.0013(13) -0.0055(13) -0.0152(14)
C133 0.0390(19) 0.040(2) 0.0258(19) -0.0126(14) 0.0032(15) -0.0183(16)
C134 0.0310(17) 0.0310(17) 0.037(2) -0.0141(14) 0.0035(14) -0.0071(14)
C135 0.0320(17) 0.0192(15) 0.045(2) -0.0108(14) 0.0010(15) -0.0055(13)
C136 0.0250(15) 0.0205(14) 0.0336(19) -0.0022(12) -0.0018(13) -0.0080(12)
C137 0.0298(16) 0.0276(16) 0.0268(18) 0.0055(12) -0.0001(13) -0.0141(13)
C138 0.0230(15) 0.0355(18) 0.033(2) -0.0007(14) 0.0054(13) -0.0139(13)
C139 0.0166(13) 0.0291(16) 0.040(2) -0.0027(14) -0.0017(13) -0.0073(12)
C140 0.0214(14) 0.0286(16) 0.0289(18) -0.0011(12) -0.0021(12) -0.0104(12)
C141 0.040(2) 0.035(2) 0.046(3) 0.0074(17) 0.0065(17) -0.0063(16)
C142 0.058(3) 0.035(2) 0.074(4) 0.008(2) 0.009(3) -0.007(2)
C143 0.042(2) 0.040(2) 0.060(3) 0.009(2) -0.006(2) -0.0010(18)
C144 0.040(2) 0.041(2) 0.037(2) -0.0023(16) -0.0012(17) 0.0061(17)
C145 0.0343(18) 0.0351(19) 0.033(2) -0.0061(15) 0.0042(15) 0.0042(15)
C146 0.042(2) 0.047(2) 0.029(2) -0.0095(16) 0.0105(16) -0.0124(17)
C147 0.0297(18) 0.065(3) 0.036(2) -0.0126(19) -0.0026(16) -0.0149(18)
C148 0.039(2) 0.0333(19) 0.049(3) 0.0002(17) -0.0079(18) 0.0000(16)
C149 0.065(3) 0.040(3) 0.096(5) 0.012(3) -0.003(3) 0.010(2)
C150 0.092(4) 0.033(2) 0.083(4) 0.010(2) 0.008(3) 0.015(3)
C151 0.044(2) 0.0282(18) 0.049(3) -0.0124(16) -0.0028(18) -0.0099(16)
C152 0.046(2) 0.043(2) 0.028(2) -0.0044(15) 0.0068(16) -0.0157(17)
C153 0.0292(18) 0.054(3) 0.039(2) 0.0028(18) -0.0054(16) -0.0046(17)
C154 0.047(2) 0.043(2) 0.045(3) 0.0059(18) -0.0045(19) -0.0067(19)
C155 0.042(2) 0.043(2) 0.045(3) 0.0216(19) 0.0037(18) -0.0098(18)
C156 0.037(2) 0.043(2) 0.079(4) 0.017(2) -0.008(2) -0.0121(18)
C157 0.050(2) 0.035(2) 0.038(2) 0.0029(16) 0.0101(18) -0.0121(17)
C158 0.042(2) 0.062(3) 0.052(3) 0.010(2) 0.004(2) -0.015(2)
C159 0.0354(19) 0.0312(19) 0.049(3) -0.0062(16) 0.0012(17) 0.0063(15)
C160 0.041(2) 0.050(3) 0.108(5) 0.011(3) 0.016(3) 0.012(2)

loop_
_atom_type_symbol
_atom_type_description
_atom_type_scat_dispersion_real
_atom_type_scat_dispersion_imag
_atom_type_scat_source
C C 0.0033 0.0016 'International Tables Vol C Tables 4.2.6.8 and 6.1.1.4'
H H 0.0000 0.0000 'International Tables Vol C Tables 4.2.6.8 and 6.1.1.4'
O O 0.0106 0.0060 'International Tables Vol C Tables 4.2.6.8 and 6.1.1.4'
P P 0.1023 0.0942 'International Tables Vol C Tables 4.2.6.8 and 6.1.1.4'

loop_
_geom_angle_atom_site_label_1
_geom_angle_atom_site_label_2
_geom_angle_atom_site_label_3
_geom_angle
P1A P1 O3 44.5(5)
P1A P1 O2 87.0(5)
O3 P1 O2 116.2(3)
P1A P1 O1 158.5(5)
O3 P1 O1 114.1(2)
O2 P1 O1 105.6(2)
P1A P1 C6 87.6(4)
O3 P1 C6 112.1(2)
O2 P1 C6 101.2(2)
O1 P1 C6 106.38(19)
P1 P1A O3 100.9(7)
P1 P1A O1A 170.3(10)
O3 P1A O1A 82.2(9)
P1 P1A O2 63.7(4)
O3 P1A O2 133.3(6)
O1A P1A O2 107.4(8)
P1 P1A C6 67.5(4)
O3 P1A C6 126.8(6)
O1A P1A C6 118.1(8)
O2 P1A C6 89.7(3)
O6 P2 O5 116.20(16)
O6 P2 O4 115.44(15)
O5 P2 O4 102.53(15)
O6 P2 C9 113.83(15)
O5 P2 C9 102.35(15)
O4 P2 C9 104.82(14)
P3A P3 O9 74.3(4)
P3A P3 O8 168.0(4)
O9 P3 O8 114.26(16)
P3A P3 O7 64.0(4)
O9 P3 O7 118.44(15)
O8 P3 O7 104.08(15)
P3A P3 C12 77.5(4)
O9 P3 C12 113.61(15)
O8 P3 C12 105.14(16)
O7 P3 C12 99.46(15)
P3 P3A O7 75.4(4)
P3 P3A O9 64.4(4)
O7 P3A O9 119.5(5)
P3 P3A C12 70.0(4)
O7 P3A C12 100.5(4)
O9 P3A C12 105.5(4)
P4A P4 O12 78.7(3)
P4A P4 O11 154.6(3)
O12 P4 O11 116.06(16)
P4A P4 O10 52.2(3)
O12 P4 O10 118.56(16)
O11 P4 O10 102.88(15)
P4A P4 C15 84.7(3)
O12 P4 C15 112.40(16)
O11 P4 C15 106.26(16)
O10 P4 C15 98.63(14)
P4 P4A O10 76.5(4)
P4 P4A O11A 169.7(8)
O10 P4A O11A 103.8(7)
P4 P4A O12 55.2(2)
O10 P4A O12 118.9(4)
O11A P4A O12 117.6(7)
P4 P4A C15 58.8(3)
O10 P4A C15 95.6(4)
O11A P4A C15 130.9(7)
O12 P4A C15 89.6(3)
P5A P5 O15 49.3(3)
P5A P5 O14 87.1(3)
O15 P5 O14 118.21(17)
P5A P5 O13 161.5(3)
O15 P5 O13 112.50(17)
O14 P5 O13 102.48(15)
P5A P5 C18 84.6(3)
O15 P5 C18 110.43(17)
O14 P5 C18 104.73(17)
O13 P5 C18 107.66(16)
P5 P5A O15 82.0(4)
P5 P5A O13A 148.8(8)
O15 P5A O13A 116.2(8)
P5 P5A O14 55.2(2)
O15 P5A O14 117.6(4)
O13A P5A O14 93.7(7)
P5 P5A C18 62.5(3)
O15 P5A C18 114.4(4)
O13A P5A C18 122.6(8)
O14 P5A C18 85.8(3)
P6A P6 O18 63.7(5)
P6A P6 O17 178.5(5)
O18 P6 O17 115.02(17)
P6A P6 O16 80.5(5)
O18 P6 O16 118.07(17)
O17 P6 O16 99.76(16)
P6A P6 C86 74.6(5)
O18 P6 C86 112.17(16)
O17 P6 C86 106.74(16)
O16 P6 C86 103.58(15)
P6 P6A O18 79.3(6)
P6 P6A O17A 159.7(11)
O18 P6A O17A 82.8(9)
P6 P6A O16 68.0(5)
O18 P6A O16 119.4(5)
O17A P6A O16 113.9(10)
P6 P6A C86 77.9(5)
O18 P6A C86 120.7(5)
O17A P6A C86 120.0(9)
O16 P6A C86 100.8(4)
O21 P7 O20 117.74(19)
O21 P7 O19 114.00(17)
O20 P7 O19 103.36(16)
O21 P7 C89 115.30(17)
O20 P7 C89 99.83(15)
O19 P7 C89 104.69(14)
P8A P8 O24 56.9(3)
P8A P8 O23 75.3(3)
O24 P8 O23 119.6(2)
P8A P8 O22 162.8(3)
O24 P8 O22 112.2(2)
O23 P8 O22 102.96(18)
P8A P8 C92 90.0(3)
O24 P8 C92 113.58(18)
O23 P8 C92 99.79(15)
O22 P8 C92 107.15(19)
P8 P8A O24 78.6(4)
P8 P8A O22A 166.9(8)
O24 P8A O22A 111.1(7)
P8 P8A O23 66.1(3)
O24 P8A O23 128.3(5)
O22A P8A O23 100.8(7)
P8 P8A C92 60.2(3)
O24 P8A C92 107.9(4)
O22A P8A C92 121.8(7)
O23 P8A C92 86.5(3)
P9A P9 O27 57.0(3)
P9A P9 O26 78.4(3)
O27 P9 O26 118.82(16)
P9A P9 O25 169.2(3)
O27 P9 O25 114.28(16)
O26 P9 O25 102.88(15)
P9A P9 C95 82.5(3)
O27 P9 C95 110.37(16)
O26 P9 C95 101.73(15)
O25 P9 C95 107.52(16)
P9 P9A O27 70.8(3)
P9 P9A O25A 151.8(8)
O27 P9A O25A 122.9(8)
P9 P9A O26 57.6(2)
O27 P9A O26 113.5(4)
O25A P9A O26 94.7(7)
P9 P9A C95 61.1(3)
O27 P9A C95 104.9(4)
O25A P9A C95 127.1(8)
O26 P9A C95 85.2(3)
P10A P10 O30 81.9(3)
P10A P10 O29 153.2(3)
O30 P10 O29 115.37(15)
P10A P10 O28 50.8(3)
O30 P10 O28 117.64(16)
O29 P10 O28 102.45(14)
P10A P10 C98 82.9(3)
O30 P10 C98 112.20(15)
O29 P10 C98 106.82(16)
O28 P10 C98 100.75(15)
P10 P10A O28 82.4(4)
P10 P10A O29A 163.8(9)
O28 P10A O29A 102.0(8)
P10 P10A O30 56.0(3)
O28 P10A O30 121.3(4)
O29A P10A O30 109.6(8)
P10 P10A C98 62.8(3)
O28 P10A C98 104.0(4)
O29A P10A C98 129.6(8)
O30 P10A C98 92.4(3)
P10 P10A C157 95.5(4)
O28 P10A C157 37.4(2)
O29A P10A C157 79.7(7)
O30 P10A C157 102.2(3)
C98 P10A C157 140.5(3)
C61 O1 O13A 74.6(8)
C61 O1 P1 123.5(5)
O13A O1 P1 141.8(7)
P1A O1A O3 35.9(5)
C63 O2 P1 131.8(5)
C63 O2 P1A 141.0(5)
P1 O2 P1A 29.2(3)
P1A O3 P1 34.6(4)
P1A O3 O1A 61.9(8)
P1 O3 O1A 96.1(7)
C65 O4 P2 121.7(2)
C67 O5 P2 120.3(3)
C69 O7 P3A 129.1(4)
C69 O7 P3 118.7(2)
P3A O7 P3 40.7(3)
C71 O8 P3 123.2(3)
P3 O9 P3A 41.3(3)
P4A O10 C73 121.4(4)
P4A O10 P4 51.3(3)
C73 O10 P4 122.0(2)
C75 O11 P4 123.3(3)
O13 O11A P4A 130.7(14)
P4 O12 P4A 46.1(2)
O11A O13 C77 83.5(9)
O11A O13 P5 139.6(9)
C77 O13 P5 121.3(3)
P5A O13A O1 131.8(13)
C79 O14 P5 118.3(3)
C79 O14 P5A 109.0(4)
P5 O14 P5A 37.72(19)
P5A O15 P5 48.8(3)
C141 O16 P6 124.6(3)
C141 O16 P6A 97.4(4)
P6 O16 P6A 31.6(3)
C143 O17 P6 121.1(3)
O29 O17A P6A 148.3(18)
P6A O18 P6 37.1(4)
C145 O19 P7 120.8(2)
C147 O20 P7 122.8(3)
O25A O22 C149 59.5(10)
O25A O22 P8 142.0(10)
C149 O22 P8 124.7(4)
C151 O23 P8 123.1(3)
C151 O23 P8A 111.9(3)
P8 O23 P8A 38.6(2)
P8A O24 P8 44.5(3)
O29A O25 C153 98.0(9)
O29A O25 P9 130.9(9)
C153 O25 P9 121.2(2)
O22 O25A P9A 138.0(15)
C155 O26 P9 120.7(2)
C155 O26 P9A 116.1(3)
P9 O26 P9A 44.0(2)
P9A O27 P9 52.2(3)
P10A O28 C157 111.5(4)
P10A O28 P10 46.8(3)
C157 O28 P10 118.5(2)
O17A O29 C159 93.3(10)
O17A O29 P10 132.8(10)
C159 O29 P10 120.6(2)
O25 O29A P10A 140.7(15)
P10 O30 P10A 42.1(2)
C5 C1 C2 103.2(3)
C5 C1 C9 117.7(3)
C2 C1 C9 116.4(3)
C3 C2 C1 109.8(3)
C3 C2 C12 124.3(3)
C1 C2 C12 124.1(3)
C2 C3 C4 109.1(3)
C2 C3 C15 124.4(3)
C4 C3 C15 124.0(3)
C5 C4 C3 108.3(3)
C5 C4 C18 125.5(3)
C3 C4 C18 121.7(3)
C4 C5 C1 107.8(3)
C4 C5 C6 125.0(3)
C1 C5 C6 124.9(3)
C5 C6 C7 108.2(3)
C5 C6 C20 107.2(3)
C7 C6 C20 101.6(3)
C5 C6 P1 114.3(2)
C7 C6 P1 113.7(2)
C20 C6 P1 110.9(2)
C5 C6 P1A 125.4(3)
C7 C6 P1A 88.8(3)
C20 C6 P1A 119.9(3)
P1 C6 P1A 24.9(2)
C8 C7 C22 120.3(3)
C8 C7 C6 124.2(3)
C22 C7 C6 108.6(3)
C7 C8 C25 119.2(3)
C7 C8 C9 125.1(3)
C25 C8 C9 109.9(3)
C10 C9 C8 100.3(3)
C10 C9 C1 112.7(3)
C8 C9 C1 111.6(3)
C10 C9 P2 108.5(2)
C8 C9 P2 111.3(2)
C1 C9 P2 111.9(2)
C11 C10 C26 120.4(3)
C11 C10 C9 125.5(3)
C26 C10 C9 108.9(3)
C10 C11 C29 119.3(3)
C10 C11 C12 123.7(3)
C29 C11 C12 110.5(3)
C2 C12 C11 107.8(3)
C2 C12 C13 108.0(3)
C11 C12 C13 100.0(3)
C2 C12 P3 115.4(2)
C11 C12 P3 111.4(2)
C13 C12 P3 113.1(2)
C2 C12 P3A 96.7(3)
C11 C12 P3A 143.9(3)
C13 C12 P3A 97.1(3)
P3 C12 P3A 32.5(2)
C14 C13 C30 119.6(3)
C14 C13 C12 123.0(3)
C30 C13 C12 109.6(3)
C13 C14 C33 120.3(3)
C13 C14 C15 123.9(3)
C33 C14 C15 108.3(3)
C3 C15 C14 107.7(3)
C3 C15 C16 107.3(3)
C14 C15 C16 102.2(3)
C3 C15 P4 114.0(2)
C14 C15 P4 112.5(2)
C16 C15 P4 112.3(2)
C3 C15 P4A 106.9(3)
C14 C15 P4A 142.0(3)
C16 C15 P4A 82.0(3)
P4 C15 P4A 36.50(17)
C17 C16 C34 120.0(3)
C17 C16 C15 124.7(3)
C34 C16 C15 108.6(3)
C16 C17 C37 121.1(3)
C16 C17 C18 124.7(3)
C37 C17 C18 107.8(3)
C4 C18 C19 106.5(3)
C4 C18 C17 108.2(3)
C19 C18 C17 101.9(3)
C4 C18 P5 118.6(3)
C19 C18 P5 111.0(2)
C17 C18 P5 109.4(2)
C4 C18 P5A 119.4(3)
C19 C18 P5A 80.5(3)
C17 C18 P5A 129.7(3)
P5 C18 P5A 32.87(17)
C20 C19 C38 119.1(4)
C20 C19 C18 124.7(3)
C38 C19 C18 109.0(3)
C19 C20 C21 120.6(4)
C19 C20 C6 123.8(3)
C21 C20 C6 108.2(3)
C40 C21 C22 119.9(4)
C40 C21 C20 120.4(4)
C22 C21 C20 109.5(3)
C23 C22 C21 120.5(3)
C23 C22 C7 120.4(4)
C21 C22 C7 109.3(3)
C22 C23 C24 119.4(3)
C22 C23 C42 119.8(4)
C24 C23 C42 108.1(3)
C25 C24 C23 119.3(3)
C25 C24 C44 118.8(3)
C23 C24 C44 109.2(3)
C24 C25 C26 120.8(3)
C24 C25 C8 121.2(4)
C26 C25 C8 108.3(3)
C27 C26 C25 120.5(3)
C27 C26 C10 120.7(3)
C25 C26 C10 109.1(3)
C26 C27 C28 118.6(3)
C26 C27 C45 118.9(3)
C28 C27 C45 108.9(3)
C29 C28 C27 120.2(3)
C29 C28 C47 118.8(3)
C27 C28 C47 108.6(3)
C28 C29 C30 121.4(3)
C28 C29 C11 120.6(3)
C30 C29 C11 108.0(3)
C31 C30 C29 119.6(3)
C31 C30 C13 120.7(4)
C29 C30 C13 109.5(3)
C30 C31 C32 119.4(3)
C30 C31 C48 119.4(3)
C32 C31 C48 108.7(3)
C33 C32 C31 119.6(3)
C33 C32 C50 118.8(4)
C31 C32 C50 109.0(3)
C32 C33 C34 120.2(3)
C32 C33 C14 120.1(3)
C34 C33 C14 109.0(3)
C35 C34 C33 120.9(3)
C35 C34 C16 119.7(4)
C33 C34 C16 109.6(3)
C34 C35 C36 120.5(3)
C34 C35 C51 119.7(4)
C36 C35 C51 107.6(3)
C37 C36 C35 118.5(3)
C37 C36 C53 118.8(4)
C35 C36 C53 110.0(4)
C36 C37 C17 120.0(4)
C36 C37 C38 120.0(4)
C17 C37 C38 109.9(3)
C39 C38 C37 120.6(4)
C39 C38 C19 120.7(4)
C37 C38 C19 108.7(3)
C38 C39 C40 120.2(4)
C38 C39 C54 120.0(4)
C40 C39 C54 107.2(4)
C21 C40 C39 118.7(4)
C21 C40 C41 119.1(4)
C39 C40 C41 109.5(3)
C42 C41 C55 119.4(4)
C42 C41 C40 120.9(3)
C55 C41 C40 107.7(4)
C41 C42 C43 120.7(3)
C41 C42 C23 119.7(4)
C43 C42 C23 107.4(3)
C57 C43 C44 119.8(4)
C57 C43 C42 120.5(4)
C44 C43 C42 107.8(3)
C45 C44 C24 120.8(3)
C45 C44 C43 119.5(3)
C24 C44 C43 107.4(3)
C44 C45 C46 120.7(3)
C44 C45 C27 120.2(3)
C46 C45 C27 106.9(3)
C58 C46 C47 119.0(3)
C58 C46 C45 120.4(3)
C47 C46 C45 108.3(3)
C48 C47 C46 120.3(3)
C48 C47 C28 120.1(3)
C46 C47 C28 107.4(3)
C47 C48 C31 120.7(3)
C47 C48 C49 120.8(3)
C31 C48 C49 106.7(4)
C59 C49 C50 120.6(4)
C59 C49 C48 119.3(4)
C50 C49 C48 108.5(3)
C51 C50 C49 119.3(3)
C51 C50 C32 121.4(4)
C49 C50 C32 107.2(3)
C50 C51 C35 119.1(3)
C50 C51 C52 120.9(3)
C35 C51 C52 107.7(4)
C60 C52 C53 120.5(4)
C60 C52 C51 119.2(4)
C53 C52 C51 108.2(3)
C54 C53 C52 119.7(4)
C54 C53 C36 121.4(4)
C52 C53 C36 106.6(4)
C53 C54 C39 119.3(4)
C53 C54 C55 120.2(4)
C39 C54 C55 108.4(4)
C56 C55 C41 120.0(4)
C56 C55 C54 120.4(3)
C41 C55 C54 107.3(4)
C55 C56 C57 120.9(3)
C55 C56 C60 118.5(3)
C57 C56 C60 108.5(3)
C43 C57 C56 118.5(4)
C43 C57 C58 120.9(3)
C56 C57 C58 107.9(3)
C46 C58 C57 118.6(3)
C46 C58 C59 121.7(3)
C57 C58 C59 107.8(3)
C49 C59 C60 121.1(4)
C49 C59 C58 119.0(3)
C60 C59 C58 107.9(3)
C52 C60 C59 118.9(3)
C52 C60 C56 120.8(3)
C59 C60 C56 107.9(3)
O1 C61 C62 104.6(9)
O2 C63 C64 112.4(5)
O4 C65 C66 108.8(3)
O5 C67 C68 111.8(4)
O7 C69 C70 108.2(3)
O8 C71 C72 111.4(3)
O10 C73 C74 109.4(3)
O11 C75 C76 108.8(4)
O13 C77 C78 107.2(4)
C80 C79 O14 112.3(5)
C82 C81 C85 101.3(3)
C82 C81 C89 117.3(3)
C85 C81 C89 116.6(3)
C83 C82 C92 123.8(3)
C83 C82 C81 108.8(3)
C92 C82 C81 125.4(3)
C82 C83 C84 108.9(3)
C82 C83 C95 125.6(3)
C84 C83 C95 122.2(3)
C85 C84 C83 109.4(3)
C85 C84 C98 124.9(3)
C83 C84 C98 122.7(3)
C84 C85 C81 109.9(3)
C84 C85 C86 123.5(3)
C81 C85 C86 124.2(3)
C87 C86 C85 107.1(3)
C87 C86 C100 99.4(3)
C85 C86 C100 108.5(3)
C87 C86 P6A 137.5(4)
C85 C86 P6A 101.5(3)
C100 C86 P6A 100.6(3)
C87 C86 P6 110.1(2)
C85 C86 P6 116.7(2)
C100 C86 P6 113.5(2)
P6A C86 P6 27.5(3)
C88 C87 C102 118.4(3)
C88 C87 C86 124.6(3)
C102 C87 C86 111.2(3)
C87 C88 C105 121.0(3)
C87 C88 C89 125.6(3)
C105 C88 C89 108.2(3)
C88 C89 C81 112.5(3)
C88 C89 C90 100.6(3)
C81 C89 C90 111.7(3)
C88 C89 P7 109.1(2)
C81 C89 P7 112.4(2)
C90 C89 P7 109.9(2)
C91 C90 C106 119.4(3)
C91 C90 C89 125.3(3)
C106 C90 C89 109.5(3)
C90 C91 C109 119.9(3)
C90 C91 C92 124.2(3)
C109 C91 C92 108.7(3)
C82 C92 C91 107.4(3)
C82 C92 C93 107.7(3)
C91 C92 C93 101.8(3)
C82 C92 P8 114.4(2)
C91 C92 P8 113.5(3)
C93 C92 P8 111.0(2)
C82 C92 P8A 121.9(3)
C91 C92 P8A 84.3(3)
C93 C92 P8A 125.7(3)
P8 C92 P8A 29.81(17)
C94 C93 C110 121.3(4)
C94 C93 C92 123.6(3)
C110 C93 C92 107.3(3)
C93 C94 C113 120.3(4)
C93 C94 C95 124.4(3)
C113 C94 C95 108.3(3)
C83 C95 C94 106.8(3)
C83 C95 C96 107.8(3)
C94 C95 C96 101.8(3)
C83 C95 P9 118.1(2)
C94 C95 P9 110.5(2)
C96 C95 P9 110.5(2)
C83 C95 P9A 111.1(3)
C94 C95 P9A 80.2(3)
C96 C95 P9A 138.6(3)
P9 C95 P9A 36.40(18)
C97 C96 C114 121.1(3)
C97 C96 C95 125.1(3)
C114 C96 C95 107.8(3)
C96 C97 C117 119.9(3)
C96 C97 C98 124.3(3)
C117 C97 C98 108.7(3)
C84 C98 C97 108.3(3)
C84 C98 C99 107.3(3)
C97 C98 C99 101.9(3)
C84 C98 P10 114.9(2)
C97 C98 P10 111.1(2)
C99 C98 P10 112.4(2)
C84 C98 P10A 103.4(3)
C97 C98 P10A 86.4(3)
C99 C98 P10A 143.5(3)
P10 C98 P10A 34.27(18)
C100 C99 C118 120.4(3)
C100 C99 C98 124.0(3)
C118 C99 C98 108.4(3)
C99 C100 C101 119.1(3)
C99 C100 C86 123.4(3)
C101 C100 C86 109.9(3)
C120 C101 C102 119.9(4)
C120 C101 C100 121.2(4)
C102 C101 C100 108.9(3)
C103 C102 C101 120.6(3)
C103 C102 C87 121.6(4)
C101 C102 C87 107.9(3)
C102 C103 C104 119.6(3)
C102 C103 C122 119.5(4)
C104 C103 C122 108.3(3)
C105 C104 C103 119.0(3)
C105 C104 C124 119.2(4)
C103 C104 C124 109.3(3)
C104 C105 C106 120.3(3)
C104 C105 C88 120.3(4)
C106 C105 C88 109.7(3)
C107 C106 C90 120.9(4)
C107 C106 C105 121.1(3)
C90 C106 C105 108.2(3)
C106 C107 C108 119.5(3)
C106 C107 C125 117.8(4)
C108 C107 C125 109.6(3)
C109 C108 C107 119.9(3)
C109 C108 C127 119.4(4)
C107 C108 C127 108.0(3)
C108 C109 C110 120.8(4)
C108 C109 C91 120.1(4)
C110 C109 C91 108.7(3)
C111 C110 C109 120.1(4)
C111 C110 C93 119.0(4)
C109 C110 C93 110.7(3)
C112 C111 C110 119.4(4)
C112 C111 C128 110.0(4)
C110 C111 C128 118.2(4)
C111 C112 C113 120.8(4)
C111 C112 C130 107.7(4)
C113 C112 C130 118.7(4)
C112 C113 C114 121.3(4)
C112 C113 C94 118.8(4)
C114 C113 C94 109.7(3)
C115 C114 C113 120.9(4)
C115 C114 C96 119.0(3)
C113 C114 C96 109.8(3)
C116 C115 C114 120.2(3)
C116 C115 C131 109.7(3)
C114 C115 C131 118.1(4)
C115 C116 C117 119.3(3)
C115 C116 C133 107.9(3)
C117 C116 C133 119.7(4)
C116 C117 C118 120.6(3)
C116 C117 C97 120.2(3)
C118 C117 C97 109.8(3)
C119 C118 C117 120.1(3)
C119 C118 C99 120.7(4)
C117 C118 C99 109.0(3)
C118 C119 C120 119.2(3)
C118 C119 C134 119.4(4)
C120 C119 C134 108.9(3)
C101 C120 C119 119.1(3)
C101 C120 C121 119.9(4)
C119 C120 C121 108.3(3)
C122 C121 C120 120.2(3)
C122 C121 C135 120.2(3)
C120 C121 C135 107.3(4)
C121 C122 C123 120.5(3)
C121 C122 C103 119.9(4)
C123 C122 C103 107.4(4)
C137 C123 C122 119.8(4)
C137 C123 C124 119.3(4)
C122 C123 C124 109.2(3)
C125 C124 C104 120.7(3)
C125 C124 C123 120.9(3)
C104 C124 C123 105.7(4)
C124 C125 C126 120.1(3)
C124 C125 C107 120.8(3)
C126 C125 C107 106.7(4)
C138 C126 C125 119.3(4)
C138 C126 C127 120.2(4)
C125 C126 C127 109.1(3)
C128 C127 C126 121.1(4)
C128 C127 C108 119.7(4)
C126 C127 C108 106.6(4)
C127 C128 C129 119.1(4)
C127 C128 C111 121.7(4)
C129 C128 C111 106.9(4)
C139 C129 C128 120.4(4)
C139 C129 C130 119.5(4)
C128 C129 C130 108.1(3)
C131 C130 C129 120.7(4)
C131 C130 C112 119.7(4)
C129 C130 C112 107.4(4)
C130 C131 C132 119.9(4)
C130 C131 C115 121.3(4)
C132 C131 C115 106.7(4)
C140 C132 C131 120.6(4)
C140 C132 C133 119.4(3)
C131 C132 C133 107.9(3)
C134 C133 C116 119.4(3)
C134 C133 C132 120.5(4)
C116 C133 C132 107.8(4)
C133 C134 C135 119.7(4)
C133 C134 C119 120.8(4)
C135 C134 C119 107.1(3)
C136 C135 C134 120.4(4)
C136 C135 C121 119.2(4)
C134 C135 C121 108.4(3)
C135 C136 C140 121.0(3)
C135 C136 C137 120.0(3)
C140 C136 C137 107.2(3)
C123 C137 C138 119.2(3)
C123 C137 C136 120.2(4)
C138 C137 C136 108.2(3)
C126 C138 C139 118.3(3)
C126 C138 C137 121.1(3)
C139 C138 C137 107.9(3)
C129 C139 C138 120.8(3)
C129 C139 C140 118.8(3)
C138 C139 C140 108.2(3)
C132 C140 C139 120.5(3)
C132 C140 C136 119.0(3)
C139 C140 C136 108.5(3)
O16 C141 C142 107.6(4)
O17 C143 C144 110.6(4)
O19 C145 C146 108.8(3)
O20 C147 C148 111.1(4)
C150 C149 O22 107.7(5)
O23 C151 C152 107.7(3)
C154 C153 O25 107.0(3)
O26 C155 C156 107.7(3)
O28 C157 C158 108.2(4)
O28 C157 P10A 31.1(2)
C158 C157 P10A 139.1(4)
C160 C159 O29 109.2(4)

loop_
_geom_bond_atom_site_label_1
_geom_bond_atom_site_label_2
_geom_bond_distance
P1 P1A 0.845(7)
P1 O3 1.461(4)
P1 O2 1.551(5)
P1 O1 1.567(4)
P1 C6 1.850(3)
P1A O3 1.043(7)
P1A O1A 1.57(2)
P1A O2 1.727(8)
P1A C6 2.001(7)
P2 O6 1.457(3)
P2 O5 1.574(3)
P2 O4 1.584(3)
P2 C9 1.848(3)
P3 P3A 1.062(8)
P3 O9 1.452(3)
P3 O8 1.572(3)
P3 O7 1.577(3)
P3 C12 1.855(3)
P3A O7 1.464(7)
P3A O9 1.549(7)
P3A C12 1.927(8)
P4 P4A 1.274(6)
P4 O12 1.451(3)
P4 O11 1.578(3)
P4 O10 1.586(3)
P4 C15 1.833(3)
P4A O10 1.289(6)
P4A O11A 1.57(2)
P4A O12 1.733(6)
P4A C15 2.133(7)
P5 P5A 1.137(6)
P5 O15 1.497(3)
P5 O14 1.525(3)
P5 O13 1.579(3)
P5 C18 1.859(4)
P5A O15 1.146(7)
P5A O13A 1.549(19)
P5A O14 1.856(6)
P5A C18 2.086(7)
P6 P6A 0.887(8)
P6 O18 1.446(3)
P6 O17 1.571(3)
P6 O16 1.571(3)
P6 C86 1.879(3)
P6A O18 1.319(8)
P6A O17A 1.62(3)
P6A O16 1.672(8)
P6A C86 1.853(8)
P7 O21 1.467(3)
P7 O20 1.556(3)
P7 O19 1.585(3)
P7 C89 1.835(3)
P8 P8A 1.052(6)
P8 O24 1.471(3)
P8 O23 1.542(3)
P8 O22 1.571(4)
P8 C92 1.836(3)
P8A O24 1.257(6)
P8A O22A 1.554(18)
P8A O23 1.631(6)
P8A C92 2.116(7)
P9 P9A 1.257(6)
P9 O27 1.502(3)
P9 O26 1.530(3)
P9 O25 1.578(3)
P9 C95 1.854(4)
P9A O27 1.333(6)
P9A O25A 1.58(2)
P9A O26 1.774(6)
P9A C95 2.101(7)
P10 P10A 1.168(6)
P10 O30 1.445(3)
P10 O29 1.569(3)
P10 O28 1.589(3)
P10 C98 1.845(4)
P10A O28 1.243(7)
P10A O29A 1.570(19)
P10A O30 1.725(7)
P10A C98 2.059(7)
P10A C157 2.239(7)
O1 C61 1.348(9)
O1 O13A 1.55(2)
O1A O3 1.76(2)
O2 C63 1.398(7)
O4 C65 1.459(4)
O5 C67 1.472(4)
O7 C69 1.454(4)
O8 C71 1.465(5)
O10 C73 1.448(4)
O11 C75 1.443(4)
O11A O13 1.228(18)
O13 C77 1.469(5)
O14 C79 1.472(6)
O16 C141 1.446(5)
O17 C143 1.471(5)
O17A O29 1.35(2)
O19 C145 1.451(4)
O20 C147 1.460(4)
O22 O25A 1.088(19)
O22 C149 1.489(6)
O23 C151 1.452(4)
O25 O29A 1.226(18)
O25 C153 1.484(5)
O26 C155 1.457(4)
O28 C157 1.462(5)
O29 C159 1.469(5)
C1 C5 1.488(5)
C1 C2 1.500(4)
C1 C9 1.558(5)
C2 C3 1.323(5)
C2 C12 1.525(5)
C3 C4 1.474(5)
C3 C15 1.509(4)
C4 C5 1.379(5)
C4 C18 1.502(5)
C5 C6 1.492(5)
C6 C7 1.535(5)
C6 C20 1.553(5)
C7 C8 1.358(5)
C7 C22 1.445(5)
C8 C25 1.432(5)
C8 C9 1.535(5)
C9 C10 1.528(4)
C10 C11 1.351(5)
C10 C26 1.444(5)
C11 C29 1.439(5)
C11 C12 1.534(5)
C12 C13 1.537(5)
C13 C14 1.345(5)
C13 C30 1.439(5)
C14 C33 1.456(5)
C14 C15 1.531(5)
C15 C16 1.535(5)
C16 C17 1.347(5)
C16 C34 1.441(5)
C17 C37 1.443(5)
C17 C18 1.558(5)
C18 C19 1.534(5)
C19 C20 1.372(6)
C19 C38 1.450(6)
C20 C21 1.440(5)
C21 C40 1.412(5)
C21 C22 1.435(6)
C22 C23 1.396(6)
C23 C24 1.414(6)
C23 C42 1.461(5)
C24 C25 1.404(5)
C24 C44 1.448(5)
C25 C26 1.427(5)
C26 C27 1.397(5)
C27 C28 1.418(5)
C27 C45 1.461(5)
C28 C29 1.397(5)
C28 C47 1.461(5)
C29 C30 1.426(5)
C30 C31 1.405(5)
C31 C32 1.414(6)
C31 C48 1.455(5)
C32 C33 1.392(5)
C32 C50 1.467(5)
C33 C34 1.429(5)
C34 C35 1.406(5)
C35 C36 1.423(6)
C35 C51 1.451(6)
C36 C37 1.411(6)
C36 C53 1.461(6)
C37 C38 1.443(6)
C38 C39 1.394(6)
C39 C40 1.430(6)
C39 C54 1.463(6)
C40 C41 1.457(6)
C41 C42 1.376(6)
C41 C55 1.451(5)
C42 C43 1.452(6)
C43 C57 1.405(5)
C43 C44 1.450(5)
C44 C45 1.379(6)
C45 C46 1.460(5)
C46 C58 1.396(5)
C46 C47 1.449(5)
C47 C48 1.375(6)
C48 C49 1.477(5)
C49 C59 1.390(5)
C49 C50 1.429(6)
C50 C51 1.381(6)
C51 C52 1.473(6)
C52 C60 1.396(5)
C52 C53 1.442(6)
C53 C54 1.380(6)
C54 C55 1.464(6)
C55 C56 1.404(5)
C56 C57 1.439(5)
C56 C60 1.445(5)
C57 C58 1.447(5)
C58 C59 1.455(5)
C59 C60 1.444(5)
C61 C62 1.482(17)
C61A C62A 1.570(19)
C63 C64 1.448(10)
C65 C66 1.493(5)
C67 C68 1.472(7)
C69 C70 1.485(5)
C71 C72 1.473(6)
C73 C74 1.503(6)
C75 C76 1.489(6)
C77 C78 1.477(6)
C79 C80 1.420(9)
C81 C82 1.515(4)
C81 C85 1.523(4)
C81 C89 1.545(5)
C82 C83 1.368(5)
C82 C92 1.493(5)
C83 C84 1.462(5)
C83 C95 1.512(5)
C84 C85 1.335(5)
C84 C98 1.523(5)
C85 C86 1.526(4)
C86 C87 1.521(5)
C86 C100 1.544(5)
C87 C88 1.362(5)
C87 C102 1.436(5)
C88 C105 1.451(5)
C88 C89 1.527(5)
C89 C90 1.547(5)
C90 C91 1.381(6)
C90 C106 1.430(5)
C91 C109 1.464(5)
C91 C92 1.538(6)
C92 C93 1.580(5)
C93 C94 1.340(6)
C93 C110 1.441(5)
C94 C113 1.456(5)
C94 C95 1.533(5)
C95 C96 1.549(5)
C96 C97 1.338(5)
C96 C114 1.452(5)
C97 C117 1.436(5)
C97 C98 1.531(5)
C98 C99 1.537(5)
C99 C100 1.342(5)
C99 C118 1.450(5)
C100 C101 1.439(5)
C101 C120 1.402(5)
C101 C102 1.432(6)
C102 C103 1.399(6)
C103 C104 1.427(6)
C103 C122 1.460(5)
C104 C105 1.391(5)
C104 C124 1.458(5)
C105 C106 1.430(6)
C106 C107 1.415(5)
C107 C108 1.422(6)
C107 C125 1.460(5)
C108 C109 1.391(6)
C108 C127 1.473(5)
C109 C110 1.441(6)
C110 C111 1.422(5)
C111 C112 1.405(6)
C111 C128 1.462(6)
C112 C113 1.407(5)
C112 C130 1.466(5)
C113 C114 1.410(6)
C114 C115 1.405(5)
C115 C116 1.404(6)
C115 C131 1.470(5)
C116 C117 1.414(5)
C116 C133 1.445(5)
C117 C118 1.422(6)
C118 C119 1.388(5)
C119 C120 1.417(6)
C119 C134 1.468(5)
C120 C121 1.451(5)
C121 C122 1.386(6)
C121 C135 1.463(5)
C122 C123 1.432(6)
C123 C137 1.393(5)
C123 C124 1.474(6)
C124 C125 1.373(6)
C125 C126 1.444(5)
C126 C138 1.404(5)
C126 C127 1.460(6)
C127 C128 1.369(6)
C128 C129 1.440(6)
C129 C139 1.410(5)
C129 C130 1.463(6)
C130 C131 1.371(6)
C131 C132 1.430(5)
C132 C140 1.396(5)
C132 C133 1.471(6)
C133 C134 1.380(6)
C134 C135 1.431(6)
C135 C136 1.388(5)
C136 C140 1.445(5)
C136 C137 1.453(5)
C137 C138 1.449(5)
C138 C139 1.437(5)
C139 C140 1.443(5)
C141 C142 1.497(6)
C143 C144 1.493(6)
C145 C146 1.484(6)
C147 C148 1.487(6)
C149 C150 1.484(8)
C151 C152 1.487(6)
C153 C154 1.470(7)
C155 C156 1.492(7)
C157 C158 1.501(6)
C159 C160 1.451(6)
